data_7220881
loop_
_publ_author_name
'Wang, Xiu-Li'
'Xu, Na'
'Zhao, Xun-Zhang'
'Zhang, Ju-Wen'
'Gong, Chun-Hua'
'Li, Tian-Jiao'

_publ_section_title
;
 Polyoxometalate-directed assembly and various structures of
 inorganic--organic hybrid compounds based on a semi-rigid
 bis-pyridyl-bis-amide
;
_journal_issue 37
_journal_name_full CrystEngComm
_journal_page_first 7038
_journal_paper_doi 10.1039/C5CE00962F
_journal_volume 17
_journal_year 2015
_chemical_formula_sum 'C108 H106 Cu2 N24 O102 P2 W24'
_chemical_formula_weight 7973.59
_chemical_name_systematic
; 
 ? 
;
_space_group_IT_number 2
_symmetry_cell_setting triclinic
_symmetry_space_group_name_Hall '-P 1'
_symmetry_space_group_name_H-M 'P -1'
_atom_sites_solution_hydrogens geom
_atom_sites_solution_primary direct
_atom_sites_solution_secondary difmap
_audit_creation_method SHELXL-97
_audit_update_record
;
2015-03-19 deposited with the CCDC.
2015-06-25 downloaded from the CCDC.
;
_cell_angle_alpha 99.6830(10)
_cell_angle_beta 101.2390(10)
_cell_angle_gamma 106.9640(10)
_cell_formula_units_Z 1
_cell_length_a 15.4000(6)
_cell_length_b 17.3930(7)
_cell_length_c 17.5860(7)
_cell_measurement_temperature 293(2)
_cell_volume 4290.0(3)
_computing_cell_refinement 'SMART (Bruker, 2001)'
_computing_data_collection 'SMART (Bruker, 2001)'
_computing_data_reduction 'SAINT+ (Bruker, 1999)'
_computing_molecular_graphics 'PLATON (Spek, 2003)'
_computing_publication_material 'SHELXTL (1998)'
_computing_structure_refinement 'SHELXL-97 (Sheldrick, 1997)'
_computing_structure_solution 'SHELXS-97 (Sheldrick, 1990)'
_diffrn_ambient_temperature 293(2)
_diffrn_measured_fraction_theta_full 0.993
_diffrn_measured_fraction_theta_max 0.928
_diffrn_measurement_device_type 'CCD area detector'
_diffrn_measurement_method 'phi and omega scans'
_diffrn_radiation_monochromator graphite
_diffrn_radiation_source 'fine-focus sealed tube'
_diffrn_radiation_type MoK\a
_diffrn_radiation_wavelength 0.71069
_diffrn_reflns_av_R_equivalents 0.0257
_diffrn_reflns_av_unetI/netI 0.0535
_diffrn_reflns_limit_h_max 20
_diffrn_reflns_limit_h_min -20
_diffrn_reflns_limit_k_max 15
_diffrn_reflns_limit_k_min -22
_diffrn_reflns_limit_l_max 23
_diffrn_reflns_limit_l_min -21
_diffrn_reflns_number 26744
_diffrn_reflns_theta_full 25.00
_diffrn_reflns_theta_max 28.11
_diffrn_reflns_theta_min 1.22
_exptl_absorpt_coefficient_mu 16.379
_exptl_absorpt_correction_T_max 0.0839
_exptl_absorpt_correction_T_min 0.0839
_exptl_absorpt_correction_type multi-scan
_exptl_absorpt_process_details SADABS
_exptl_crystal_colour green
_exptl_crystal_density_diffrn 3.086
_exptl_crystal_density_method 'not measured'
_exptl_crystal_description block
_exptl_crystal_F_000 3602
_exptl_crystal_size_max 0.30
_exptl_crystal_size_mid 0.30
_exptl_crystal_size_min 0.30
_platon_squeeze_details
;
;
_refine_diff_density_max 3.893
_refine_diff_density_min -9.136
_refine_diff_density_rms 0.580
_refine_ls_extinction_method none
_refine_ls_goodness_of_fit_ref 1.197
_refine_ls_hydrogen_treatment mixed
_refine_ls_matrix_type full
_refine_ls_number_parameters 1183
_refine_ls_number_reflns 19414
_refine_ls_number_restraints 157
_refine_ls_restrained_S_all 1.192
_refine_ls_R_factor_all 0.1017
_refine_ls_R_factor_gt 0.0912
_refine_ls_shift/su_max 0.001
_refine_ls_shift/su_mean 0.000
_refine_ls_structure_factor_coef Fsqd
_refine_ls_weighting_details 'calc w=1/[\s^2^(Fo^2^)+(0.0148P)^2^+689.2906P] where P=(Fo^2^+2Fc^2^)/3'
_refine_ls_weighting_scheme calc
_refine_ls_wR_factor_gt 0.2039
_refine_ls_wR_factor_ref 0.2081
_reflns_number_gt 16574
_reflns_number_total 19414
_reflns_threshold_expression >2sigma(I)
_cod_data_source_file c5ce00962f2.cif
_cod_data_source_block 1
_cod_depositor_comments 'Adding full bibliography for 7220880--7220883.cif.'
_cod_original_sg_symbol_H-M P-1
_cod_database_code 7220881

loop_
_symmetry_equiv_pos_as_xyz
'x, y, z'
'-x, -y, -z'

loop_
_atom_site_label
_atom_site_type_symbol
_atom_site_fract_x
_atom_site_fract_y
_atom_site_fract_z
_atom_site_U_iso_or_equiv
_atom_site_adp_type
_atom_site_occupancy
_atom_site_symmetry_multiplicity
_atom_site_calc_flag
_atom_site_refinement_flags
C1 C 0.5436(17) 1.3746(14) -0.4300(14) 0.020(4) Uani 1 1 d U
H1 H 0.6011 1.3822 -0.4425 0.024 Uiso 1 1 calc R
C2 C 0.5166(17) 1.4426(13) -0.4086(14) 0.022(5) Uani 1 1 d .
C3 C 0.4321(14) 1.4360(12) -0.3905(11) 0.010(4) Uani 1 1 d .
H3 H 0.4130 1.4814 -0.3777 0.012 Uiso 1 1 calc R
C4 C 0.3773(18) 1.355(2) -0.3931(15) 0.036(7) Uani 1 1 d .
H4 H 0.3193 1.3469 -0.3817 0.043 Uiso 1 1 calc R
C5 C 0.4050(18) 1.2870(16) -0.4116(14) 0.027(5) Uani 1 1 d .
H5 H 0.3677 1.2350 -0.4096 0.033 Uiso 1 1 calc R
C6 C 0.5866(18) 1.5238(14) -0.3992(13) 0.022(5) Uani 1 1 d .
C7 C 0.657(2) 1.6644(15) -0.3042(14) 0.027(5) Uani 1 1 d .
C8 C 0.6741(19) 1.6923(17) -0.2205(16) 0.028(5) Uani 1 1 d .
H8 H 0.6409 1.6607 -0.1911 0.034 Uiso 1 1 calc R
C9 C 0.744(2) 1.7705(16) -0.1835(15) 0.029(6) Uani 1 1 d .
H9 H 0.7582 1.7905 -0.1285 0.035 Uiso 1 1 calc R
C10 C 0.7913(19) 1.8168(15) -0.2274(15) 0.026(5) Uani 1 1 d .
C11 C 0.770(2) 1.7871(17) -0.3065(16) 0.033(6) Uani 1 1 d .
H11 H 0.8035 1.8194 -0.3354 0.040 Uiso 1 1 calc R
C12 C 0.704(2) 1.7138(17) -0.3477(14) 0.032(6) Uani 1 1 d .
H12 H 0.6911 1.6971 -0.4030 0.038 Uiso 1 1 calc R
C13 C 0.889(2) 1.9398(16) -0.1182(16) 0.030(6) Uani 1 1 d .
C14 C 1.0573(15) 2.0127(14) -0.1199(13) 0.017(4) Uani 1 1 d U
H14 H 1.0606 1.9623 -0.1444 0.021 Uiso 1 1 calc R
C15 C 0.9752(19) 2.0146(16) -0.0993(16) 0.028(6) Uani 1 1 d .
C16 C 0.973(2) 2.0867(17) -0.0592(16) 0.035(6) Uani 1 1 d .
H16 H 0.9210 2.0895 -0.0406 0.042 Uiso 1 1 calc R
C17 C 1.051(2) 2.1567(18) -0.0465(18) 0.047(8) Uani 1 1 d .
H17 H 1.0498 2.2078 -0.0213 0.056 Uiso 1 1 calc R
C18 C 1.127(2) 2.153(2) -0.0692(19) 0.043(7) Uani 1 1 d U
H18 H 1.1790 2.2008 -0.0600 0.051 Uiso 1 1 calc R
C19 C 0.555(2) 1.2202(15) -0.2891(15) 0.032(6) Uani 1 1 d .
H19 H 0.5902 1.2745 -0.2871 0.039 Uiso 1 1 calc R
C20 C 0.549(3) 1.196(2) -0.2215(18) 0.059(11) Uani 1 1 d .
H20 H 0.5810 1.2337 -0.1727 0.070 Uiso 1 1 calc R
C21 C 0.493(2) 1.1131(16) -0.2226(18) 0.044(8) Uani 1 1 d .
H21 H 0.4857 1.0970 -0.1757 0.052 Uiso 1 1 calc R
C22 C 0.4511(19) 1.0596(15) -0.2957(14) 0.027(5) Uani 1 1 d .
C23 C 0.4671(17) 1.0883(15) -0.3642(14) 0.022(5) Uani 1 1 d U
H23 H 0.4453 1.0497 -0.4131 0.027 Uiso 1 1 calc R
C24 C 0.3998(18) 0.9690(14) -0.3108(14) 0.026(6) Uani 1 1 d .
C25 C 0.328(2) 0.8587(18) -0.2475(17) 0.034(6) Uani 1 1 d .
C26 C 0.346(2) 0.8339(16) -0.1755(16) 0.029(6) Uani 1 1 d .
H26 H 0.3863 0.8726 -0.1298 0.034 Uiso 1 1 calc R
C27 C 0.304(2) 0.753(2) -0.1710(16) 0.037(7) Uani 1 1 d .
H27 H 0.3170 0.7366 -0.1234 0.044 Uiso 1 1 calc R
C28 C 0.2387(19) 0.6939(16) -0.2416(16) 0.028(5) Uani 1 1 d U
C29 C 0.2230(18) 0.7197(16) -0.3139(15) 0.029(6) Uani 1 1 d .
H29 H 0.1838 0.6825 -0.3610 0.034 Uiso 1 1 calc R
C30 C 0.2685(18) 0.8038(15) -0.3126(15) 0.026(5) Uani 1 1 d U
H30 H 0.2559 0.8215 -0.3593 0.031 Uiso 1 1 calc R
C31 C 0.145(2) 0.546(2) -0.289(2) 0.045(7) Uani 1 1 d U
C32 C 0.092(2) 0.465(2) -0.187(2) 0.056(10) Uani 1 1 d .
H32 H 0.0954 0.5142 -0.1530 0.067 Uiso 1 1 calc R
C33 C 0.1168(19) 0.4670(16) -0.2626(16) 0.028(5) Uani 1 1 d U
C34 C 0.115(3) 0.393(3) -0.308(3) 0.065(11) Uani 1 1 d .
H34 H 0.1319 0.3943 -0.3557 0.078 Uiso 1 1 calc R
C35 C 0.090(3) 0.322(2) -0.2887(18) 0.048(8) Uani 1 1 d .
H35 H 0.0868 0.2729 -0.3222 0.058 Uiso 1 1 calc R
C36 C 0.069(3) 0.322(3) -0.218(3) 0.067(10) Uani 1 1 d U
H36 H 0.0577 0.2731 -0.2016 0.081 Uiso 1 1 calc R
C37 C 0.558(2) 1.2742(14) -0.6052(16) 0.031(6) Uani 1 1 d .
H37 H 0.5968 1.3208 -0.5657 0.037 Uiso 1 1 calc R
C38 C 0.549(2) 1.2769(16) -0.6809(16) 0.032(6) Uani 1 1 d .
H38 H 0.5849 1.3243 -0.6932 0.038 Uiso 1 1 calc R
C39 C 0.4881(19) 1.2095(17) -0.7437(14) 0.028(6) Uani 1 1 d .
H39 H 0.4802 1.2131 -0.7966 0.034 Uiso 1 1 calc R
C40 C 0.4391(18) 1.1364(16) -0.7239(16) 0.027(5) Uani 1 1 d .
C41 C 0.455(2) 1.1395(19) -0.6399(14) 0.030(6) Uani 1 1 d .
H41 H 0.4249 1.0923 -0.6245 0.036 Uiso 1 1 calc R
C42 C 0.3840(19) 1.0569(16) -0.7776(13) 0.025(5) Uani 1 1 d .
C43 C 0.310(2) 0.9840(17) -0.9210(17) 0.032(6) Uani 1 1 d U
C44 C 0.3009(19) 1.0018(14) -0.9955(14) 0.025(5) Uani 1 1 d .
H44 H 0.3336 1.0533 -1.0022 0.030 Uiso 1 1 calc R
C45 C 0.2375(19) 0.9359(15) -1.0623(15) 0.027(5) Uani 1 1 d .
H45 H 0.2272 0.9452 -1.1133 0.032 Uiso 1 1 calc R
C46 C 0.190(2) 0.8557(19) -1.0502(17) 0.035(6) Uani 1 1 d .
C47 C 0.222(2) 0.8433(18) -0.9739(17) 0.034(6) Uani 1 1 d U
H47 H 0.2038 0.7895 -0.9672 0.041 Uiso 1 1 calc R
C48 C 0.273(2) 0.901(2) -0.9139(18) 0.050(9) Uani 1 1 d .
H48 H 0.2860 0.8893 -0.8641 0.059 Uiso 1 1 calc R
C49 C 0.0518(18) 0.738(2) -1.1195(18) 0.040(7) Uani 1 1 d .
C50 C 0.0045(19) 0.693(2) -1.2714(16) 0.038(7) Uani 1 1 d .
H50 H 0.0609 0.7296 -1.2740 0.045 Uiso 1 1 calc R
C51 C -0.015(2) 0.6928(19) -1.196(2) 0.039(7) Uani 1 1 d .
C52 C -0.1010(18) 0.6374(18) -1.194(2) 0.044(8) Uani 1 1 d .
H52 H -0.1155 0.6321 -1.1461 0.052 Uiso 1 1 calc R
C53 C -0.166(2) 0.589(3) -1.269(3) 0.064(12) Uani 1 1 d .
H53 H -0.2266 0.5568 -1.2713 0.077 Uiso 1 1 calc R
C54 C -0.137(3) 0.592(3) -1.336(3) 0.083(15) Uani 1 1 d .
H54 H -0.1767 0.5566 -1.3840 0.099 Uiso 1 1 calc R
N1 N 0.4876(14) 1.2965(12) -0.4331(11) 0.022(4) Uani 1 1 d .
N2 N 0.5093(14) 1.1631(15) -0.3633(13) 0.029(5) Uani 1 1 d .
N3 N 0.5110(15) 1.2056(11) -0.5831(12) 0.020(4) Uani 1 1 d .
N4 N 0.5860(15) 1.5818(11) -0.3385(12) 0.023(4) Uani 1 1 d .
N5 N 0.377(2) 0.9428(14) -0.2455(14) 0.036(6) Uani 1 1 d .
N6 N 0.3690(18) 1.0547(15) -0.8574(13) 0.038(6) Uani 1 1 d .
N7 N 0.8651(16) 1.8886(14) -0.1932(13) 0.033(5) Uani 1 1 d .
N8 N 0.1969(15) 0.6167(14) -0.2319(14) 0.033(5) Uani 1 1 d .
N9 N 0.1287(18) 0.8013(14) -1.1198(13) 0.035(5) Uani 1 1 d .
N10 N 1.1284(18) 2.0782(16) -0.1061(17) 0.043(6) Uani 1 1 d .
N11 N 0.063(3) 0.392(2) -0.166(2) 0.069(10) Uani 1 1 d .
N12 N -0.054(2) 0.644(2) -1.3365(18) 0.067(10) Uani 1 1 d .
O1 O 0.6439(13) 1.5368(12) -0.4403(12) 0.032(4) Uani 1 1 d .
O2 O 0.8425(16) 1.9249(12) -0.0712(12) 0.042(5) Uani 1 1 d .
O1W O 0.5676(15) 1.1002(11) -0.4907(11) 0.034(4) Uani 1 1 d .
O3 O 0.3785(15) 0.9208(12) -0.3745(11) 0.038(5) Uani 1 1 d .
O2W O 0.6860(16) 1.2807(14) -0.4265(14) 0.047(5) Uani 1 1 d .
O4 O 0.123(3) 0.5428(19) -0.3672(18) 0.095(12) Uani 1 1 d .
O5 O 0.353(2) 0.9961(14) -0.7505(13) 0.073(10) Uani 1 1 d .
O6 O 0.044(3) 0.717(3) -1.0564(19) 0.16(3) Uani 1 1 d .
O7 O -0.1567(16) 0.6904(11) -0.4953(11) 0.042(5) Uani 1 1 d .
O8 O -0.1552(17) 0.7856(14) -0.6082(12) 0.042(6) Uani 1 1 d .
O9 O 0.0061(16) 0.7889(18) -0.5254(14) 0.062(8) Uani 1 1 d .
O10 O -0.1903(18) 0.8430(17) -0.4707(12) 0.051(6) Uani 1 1 d .
O11 O -0.0330(13) 0.8398(14) -0.3922(12) 0.044(6) Uani 1 1 d .
O12 O -0.0698(16) 0.8651(14) -0.7038(14) 0.046(5) Uani 1 1 d U
O13 O 0.0879(19) 0.8616(14) -0.6212(16) 0.070(9) Uani 1 1 d .
O14 O 0.1407(15) 0.8902(15) -0.4018(12) 0.051(6) Uani 1 1 d .
O15 O -0.0106(14) 0.9768(12) -0.2956(18) 0.052(7) Uani 1 1 d .
O16 O -0.170(2) 0.9821(13) -0.3789(14) 0.072(10) Uani 1 1 d .
O17 O -0.2535(15) 0.8897(13) -0.5962(12) 0.038(5) Uani 1 1 d U
O18 O -0.7653(14) 0.6351(14) -1.0262(12) 0.040(5) Uani 1 1 d .
O19 O -0.0823(14) 1.0956(12) -0.2325(11) 0.033(4) Uani 1 1 d .
O20 O 0.1089(12) 0.8872(12) -0.2525(11) 0.032(4) Uani 1 1 d .
O21 O -0.6582(16) 0.3199(18) -0.9569(11) 0.052(7) Uani 1 1 d .
O22 O 0.1645(16) 1.0307(13) -0.3076(13) 0.042(5) Uani 1 1 d U
O23 O 0.016(2) 0.9261(17) -0.4716(17) 0.013(6) Uani 0.50 1 d PU
O24 O 0.076(2) 0.9745(17) -0.5363(17) 0.013(6) Uani 0.50 1 d P
O25 O -0.090(2) 0.929(2) -0.5257(19) 0.021(6) Uani 0.50 1 d PU
O26 O -0.5705(17) 0.1993(11) -0.9507(12) 0.040(5) Uani 1 1 d .
O27 O -0.8340(13) 0.3338(13) -0.9836(11) 0.032(4) Uani 1 1 d .
O28 O -0.6224(13) 0.5844(12) -0.7504(11) 0.031(4) Uani 1 1 d .
O29 O -0.4714(17) 0.6490(14) -0.8141(14) 0.048(5) Uani 1 1 d U
O30 O -0.2671(15) 0.6633(16) -0.9047(10) 0.043(6) Uani 1 1 d .
O31 O -0.4015(15) 0.7327(15) -0.9187(11) 0.039(5) Uani 1 1 d .
O32 O -0.5017(18) 0.4980(13) -0.7887(19) 0.061(8) Uani 1 1 d .
O33 O -0.6521(13) 0.5434(13) -1.2763(12) 0.040(5) Uani 1 1 d .
O34 O -0.6829(14) 0.5551(12) -1.1250(12) 0.034(4) Uani 1 1 d U
O35 O -0.6659(17) 0.4180(15) -1.1996(14) 0.051(6) Uani 1 1 d U
O36 O -0.5892(17) 0.5091(19) -0.9734(19) 0.072(9) Uani 1 1 d U
O37 O -0.7473(18) 0.4800(15) -1.0209(15) 0.053(6) Uani 1 1 d U
O38 O -0.4854(14) 0.3654(13) -0.8655(11) 0.038(5) Uani 1 1 d .
O39 O -0.464(2) 0.444(2) -0.960(2) 0.025(7) Uani 0.50 1 d PU
O40 O -0.430(2) 0.587(2) -0.9828(19) 0.022(7) Uani 0.50 1 d PU
O41 O -0.4719(18) 0.5307(16) -0.9063(15) 0.008(5) Uani 0.50 1 d PU
O42 O -0.2764(19) 0.773(2) -0.7584(13) 0.072(9) Uani 1 1 d .
O43 O -0.671(2) 0.4545(12) -0.8856(13) 0.067(9) Uani 1 1 d .
O44 O -0.2192(17) 1.0388(14) -0.5009(14) 0.048(5) Uani 1 1 d U
O45 O -0.3460(11) 0.8970(12) -0.4803(10) 0.028(4) Uani 1 1 d .
O46 O 0.1922(14) 0.7953(12) -0.5164(12) 0.035(4) Uani 1 1 d .
O47 O -0.5714(14) 0.6819(14) -1.0095(12) 0.044(6) Uani 1 1 d .
O48 O 0.035(2) 1.0205(18) -0.4060(17) 0.015(6) Uani 0.50 1 d PU
O49 O -0.6432(19) 0.6065(16) -0.9050(16) 0.058(6) Uani 1 1 d U
P1 P 0.0000 1.0000 -0.5000 0.0134(14) Uani 1 2 d S
P2 P -0.5000 0.5000 -1.0000 0.0159(15) Uani 1 2 d SU
Cu1 Cu 0.5252(2) 1.19758(17) -0.46612(17) 0.0224(6) Uani 1 1 d .
W1 W -0.10886(6) 0.78929(5) -0.49890(5) 0.01689(18) Uani 1 1 d .
W2 W -0.23550(6) 0.92872(6) -0.48799(5) 0.01952(19) Uani 1 1 d .
W3 W -0.05300(7) 1.06645(6) -0.31720(5) 0.0216(2) Uani 1 1 d .
W4 W 0.07683(6) 0.92860(6) -0.32975(5) 0.01840(19) Uani 1 1 d .
W5 W 0.12902(6) 0.86019(6) -0.51298(5) 0.01848(19) Uani 1 1 d .
W6 W -0.18086(10) 0.86251(9) -0.66593(8) 0.0444(3) Uani 1 1 d .
W7 W -0.35460(10) 0.67427(9) -0.84497(8) 0.0440(3) Uani 1 1 d .
W8 W -0.57821(8) 0.55920(6) -0.82831(6) 0.0263(2) Uani 1 1 d .
W9 W -0.55003(6) 0.29477(5) -0.97028(5) 0.01673(18) Uani 1 1 d .
W10 W -0.72726(6) 0.38677(6) -0.99113(5) 0.0205(2) Uani 1 1 d .
W11 W -0.67816(7) 0.59270(5) -1.01497(5) 0.01803(19) Uani 1 1 d .
W12 W -0.60390(7) 0.52700(6) -1.18785(6) 0.0214(2) Uani 1 1 d .

loop_
_atom_site_aniso_label
_atom_site_aniso_U_11
_atom_site_aniso_U_22
_atom_site_aniso_U_33
_atom_site_aniso_U_23
_atom_site_aniso_U_13
_atom_site_aniso_U_12
C1 0.020(5) 0.020(5) 0.020(5) 0.0048(15) 0.0052(15) 0.0068(18)
C2 0.019(11) 0.009(10) 0.026(12) -0.005(8) -0.001(9) -0.004(8)
C3 0.021(10) 0.009(9) 0.007(8) 0.005(7) 0.008(8) 0.010(8)
C4 0.017(12) 0.056(19) 0.021(13) -0.012(12) -0.006(10) 0.010(12)
C5 0.025(13) 0.026(12) 0.016(11) -0.003(9) -0.006(9) -0.002(10)
C6 0.038(14) 0.014(10) 0.013(10) 0.004(8) 0.010(10) 0.005(10)
C7 0.038(15) 0.023(12) 0.017(11) 0.004(9) 0.009(10) 0.004(11)
C8 0.028(13) 0.032(14) 0.028(13) 0.011(11) 0.003(10) 0.015(11)
C9 0.050(17) 0.024(12) 0.016(11) 0.007(9) 0.016(11) 0.011(12)
C10 0.034(14) 0.024(12) 0.026(12) 0.012(10) 0.016(11) 0.008(10)
C11 0.046(17) 0.030(14) 0.027(13) 0.013(11) 0.017(12) 0.009(12)
C12 0.037(15) 0.036(15) 0.010(11) -0.014(10) -0.006(10) 0.014(12)
C13 0.038(15) 0.027(13) 0.028(13) 0.001(10) 0.012(11) 0.016(11)
C14 0.017(4) 0.017(4) 0.017(4) 0.0040(14) 0.0045(15) 0.0057(17)
C15 0.031(14) 0.025(12) 0.034(14) 0.026(11) 0.004(11) 0.011(11)
C16 0.056(19) 0.026(13) 0.026(13) 0.008(11) 0.016(13) 0.015(13)
C17 0.06(2) 0.023(14) 0.033(16) -0.016(12) 0.011(15) -0.007(13)
C18 0.043(7) 0.043(7) 0.043(7) 0.0103(19) 0.011(2) 0.014(3)
C19 0.048(17) 0.014(11) 0.020(12) -0.006(9) -0.001(11) 0.001(11)
C20 0.10(3) 0.034(17) 0.019(14) -0.007(12) 0.003(17) 0.009(18)
C21 0.06(2) 0.014(12) 0.033(15) 0.011(11) -0.009(14) -0.006(12)
C22 0.039(15) 0.017(11) 0.018(11) 0.010(9) -0.007(10) 0.008(10)
C23 0.022(5) 0.022(5) 0.022(5) 0.0054(15) 0.0057(16) 0.0075(18)
C24 0.030(13) 0.014(11) 0.021(12) 0.008(9) -0.005(10) -0.008(9)
C25 0.055(18) 0.040(16) 0.031(14) 0.026(12) 0.030(13) 0.029(14)
C26 0.038(15) 0.027(13) 0.031(13) 0.019(11) 0.018(12) 0.012(11)
C27 0.035(15) 0.07(2) 0.025(13) 0.020(13) 0.005(11) 0.037(15)
C28 0.028(5) 0.028(5) 0.028(5) 0.0069(16) 0.0073(17) 0.009(2)
C29 0.024(13) 0.032(14) 0.019(12) 0.000(10) -0.010(10) 0.006(11)
C30 0.026(5) 0.026(5) 0.026(5) 0.0066(16) 0.0064(16) 0.0086(19)
C31 0.045(7) 0.045(7) 0.045(7) 0.011(2) 0.012(2) 0.015(3)
C32 0.042(19) 0.043(19) 0.05(2) 0.009(16) -0.015(16) -0.010(15)
C33 0.028(5) 0.028(5) 0.028(5) 0.0068(16) 0.0069(17) 0.010(2)
C34 0.06(2) 0.07(3) 0.07(3) 0.04(2) 0.02(2) 0.01(2)
C35 0.06(2) 0.040(17) 0.022(14) -0.003(12) -0.003(14) 0.006(16)
C36 0.067(10) 0.067(10) 0.067(10) 0.016(3) 0.017(3) 0.023(4)
C37 0.038(15) 0.011(11) 0.027(13) 0.003(9) 0.002(11) -0.013(10)
C38 0.050(17) 0.023(13) 0.029(13) 0.010(10) 0.025(13) 0.010(12)
C39 0.039(15) 0.046(16) 0.013(11) 0.021(11) 0.011(10) 0.025(13)
C40 0.026(13) 0.026(13) 0.032(14) 0.018(11) 0.006(11) 0.009(10)
C41 0.038(15) 0.054(17) 0.014(11) 0.015(11) 0.011(10) 0.032(14)
C42 0.035(14) 0.029(13) 0.004(9) -0.002(9) -0.004(9) 0.009(11)
C43 0.032(6) 0.032(6) 0.032(6) 0.0076(17) 0.0080(18) 0.011(2)
C44 0.038(14) 0.012(10) 0.015(11) -0.004(8) -0.002(10) 0.003(10)
C45 0.035(14) 0.020(12) 0.019(11) 0.005(9) -0.005(10) 0.007(10)
C46 0.035(15) 0.043(16) 0.031(14) 0.016(12) 0.010(12) 0.011(13)
C47 0.034(6) 0.034(6) 0.034(6) 0.0080(17) 0.0087(18) 0.011(2)
C48 0.039(17) 0.07(2) 0.025(14) 0.021(14) 0.001(13) -0.011(15)
C49 0.010(11) 0.06(2) 0.035(15) 0.015(14) 0.002(11) -0.006(12)
C50 0.017(12) 0.06(2) 0.025(13) -0.009(13) 0.007(10) 0.009(12)
C51 0.023(14) 0.039(16) 0.052(19) 0.014(14) 0.005(13) 0.005(12)
C52 0.013(12) 0.032(15) 0.07(2) -0.010(14) 0.004(13) -0.004(11)
C53 0.014(14) 0.07(3) 0.08(3) -0.02(2) 0.017(16) -0.005(15)
C54 0.04(2) 0.11(4) 0.07(3) -0.01(3) -0.01(2) 0.02(2)
N1 0.027(11) 0.019(10) 0.011(9) -0.001(7) 0.001(8) 0.000(8)
N2 0.011(9) 0.051(14) 0.031(12) 0.023(10) 0.005(8) 0.014(9)
N3 0.033(11) 0.005(8) 0.021(10) 0.000(7) 0.010(8) 0.005(8)
N4 0.028(11) 0.008(8) 0.027(10) 0.000(7) 0.012(9) -0.004(8)
N5 0.070(18) 0.022(11) 0.036(13) 0.021(10) 0.036(13) 0.023(11)
N6 0.041(14) 0.037(13) 0.013(10) -0.002(9) -0.002(9) -0.009(11)
N7 0.026(11) 0.028(12) 0.024(11) -0.001(9) 0.005(9) -0.013(9)
N8 0.019(11) 0.028(11) 0.036(13) 0.011(10) -0.006(9) -0.007(9)
N9 0.041(14) 0.031(12) 0.019(11) 0.000(9) 0.000(10) 0.003(10)
N10 0.029(13) 0.038(14) 0.053(16) 0.017(12) 0.002(12) 0.002(11)
N11 0.08(2) 0.044(18) 0.07(2) 0.023(16) 0.009(19) 0.000(17)
N12 0.034(16) 0.10(3) 0.039(16) -0.017(17) -0.001(13) 0.008(17)
O1 0.030(10) 0.032(10) 0.037(11) 0.003(8) 0.018(8) 0.008(8)
O2 0.055(14) 0.032(11) 0.032(11) -0.005(8) 0.025(10) 0.002(10)
O1W 0.057(13) 0.027(10) 0.024(9) 0.014(8) 0.012(9) 0.018(9)
O3 0.052(13) 0.031(10) 0.025(10) 0.006(8) 0.017(9) 0.002(9)
O2W 0.037(12) 0.047(13) 0.050(14) 0.007(11) 0.003(10) 0.012(10)
O4 0.14(3) 0.065(19) 0.060(18) 0.037(16) 0.02(2) -0.01(2)
O5 0.14(3) 0.025(11) 0.022(11) 0.003(9) 0.001(14) -0.005(14)
O6 0.11(3) 0.24(5) 0.039(17) 0.05(2) -0.002(18) -0.08(3)
O7 0.060(14) 0.018(9) 0.024(9) 0.003(7) 0.004(9) -0.016(9)
O8 0.068(15) 0.065(14) 0.036(11) 0.040(10) 0.035(11) 0.057(13)
O9 0.038(13) 0.084(19) 0.041(13) -0.026(13) 0.011(11) 0.008(13)
O10 0.070(16) 0.087(18) 0.026(10) 0.020(11) 0.019(11) 0.063(15)
O11 0.018(9) 0.062(14) 0.033(11) -0.015(10) 0.008(8) 0.002(9)
O12 0.046(5) 0.046(5) 0.046(5) 0.0109(16) 0.0121(17) 0.015(2)
O13 0.073(18) 0.028(12) 0.062(16) 0.023(11) -0.034(13) -0.024(11)
O14 0.029(11) 0.057(14) 0.030(11) -0.024(10) -0.005(9) -0.012(10)
O15 0.026(10) 0.017(9) 0.12(2) 0.018(11) 0.028(12) 0.012(8)
O16 0.10(2) 0.022(11) 0.049(14) 0.015(10) -0.049(14) -0.008(12)
O17 0.038(5) 0.038(5) 0.038(5) 0.0092(15) 0.0100(15) 0.0130(18)
O18 0.035(11) 0.051(13) 0.039(11) 0.002(10) 0.004(9) 0.030(10)
O19 0.042(11) 0.038(11) 0.026(9) 0.010(8) 0.020(8) 0.016(9)
O20 0.019(9) 0.043(11) 0.036(10) 0.027(9) 0.004(8) 0.005(8)
O21 0.048(13) 0.12(2) 0.017(9) 0.031(12) 0.018(9) 0.063(15)
O22 0.042(5) 0.042(5) 0.043(5) 0.0100(15) 0.0113(16) 0.0145(19)
O23 0.013(6) 0.013(6) 0.013(6) 0.0033(17) 0.0034(17) 0.004(2)
O24 0.016(14) 0.014(14) 0.014(14) 0.008(11) 0.011(11) 0.003(11)
O25 0.021(7) 0.021(7) 0.021(7) 0.0050(19) 0.005(2) 0.007(2)
O26 0.068(15) 0.014(9) 0.034(11) 0.006(8) 0.020(10) 0.004(9)
O27 0.023(9) 0.049(12) 0.026(9) 0.013(8) 0.007(7) 0.014(9)
O28 0.030(10) 0.036(10) 0.023(9) 0.000(8) 0.006(8) 0.011(8)
O29 0.048(5) 0.048(5) 0.049(5) 0.0119(16) 0.0126(17) 0.016(2)
O30 0.050(13) 0.091(17) 0.013(8) 0.017(10) 0.018(8) 0.053(13)
O31 0.044(12) 0.073(15) 0.028(10) 0.029(10) 0.020(9) 0.042(11)
O32 0.062(16) 0.019(10) 0.12(2) 0.027(13) 0.048(16) 0.020(10)
O33 0.017(9) 0.046(12) 0.036(11) 0.014(9) -0.008(8) -0.016(8)
O34 0.034(4) 0.034(4) 0.034(4) 0.0078(14) 0.0090(15) 0.0111(17)
O35 0.051(6) 0.051(6) 0.051(6) 0.0124(17) 0.0132(18) 0.017(2)
O36 0.027(11) 0.08(2) 0.10(2) 0.003(17) 0.026(12) 0.013(12)
O37 0.054(6) 0.053(6) 0.053(6) 0.0129(17) 0.0134(18) 0.018(2)
O38 0.035(11) 0.042(11) 0.029(10) 0.006(8) 0.023(9) -0.006(9)
O39 0.025(7) 0.025(7) 0.025(7) 0.0059(19) 0.006(2) 0.008(3)
O40 0.022(7) 0.022(7) 0.022(7) 0.0052(19) 0.006(2) 0.007(2)
O41 0.008(5) 0.008(5) 0.008(5) 0.0019(16) 0.0020(16) 0.0026(19)
O42 0.058(16) 0.15(3) 0.026(12) 0.018(15) 0.008(11) 0.070(19)
O43 0.12(2) 0.019(10) 0.028(11) 0.010(8) -0.027(13) 0.000(12)
O44 0.049(6) 0.048(6) 0.048(6) 0.0119(16) 0.0120(17) 0.016(2)
O45 0.006(7) 0.053(12) 0.022(9) 0.010(8) 0.001(6) 0.005(7)
O46 0.031(10) 0.038(11) 0.034(10) 0.000(8) -0.001(8) 0.019(9)
O47 0.028(10) 0.057(14) 0.029(10) -0.012(9) 0.016(8) -0.006(9)
O48 0.015(6) 0.015(6) 0.015(6) 0.0036(17) 0.0037(18) 0.005(2)
O49 0.058(6) 0.058(6) 0.058(6) 0.0142(18) 0.0148(19) 0.019(2)
P1 0.013(4) 0.008(3) 0.018(4) 0.001(3) 0.006(3) 0.003(3)
P2 0.019(4) 0.008(3) 0.013(4) 0.000(3) -0.003(3) -0.001(3)
Cu1 0.0382(17) 0.0129(13) 0.0160(13) 0.0024(10) 0.0084(12) 0.0081(12)
W1 0.0167(4) 0.0153(4) 0.0172(4) 0.0054(3) 0.0029(3) 0.0033(3)
W2 0.0095(4) 0.0281(5) 0.0172(4) 0.0073(4) 0.0006(3) 0.0015(3)
W3 0.0318(5) 0.0194(4) 0.0137(4) 0.0036(3) 0.0096(4) 0.0064(4)
W4 0.0152(4) 0.0306(5) 0.0131(4) 0.0110(3) 0.0023(3) 0.0108(4)
W5 0.0176(4) 0.0168(4) 0.0205(4) 0.0037(3) -0.0003(3) 0.0086(3)
W6 0.0430(7) 0.0507(8) 0.0376(7) 0.0079(6) 0.0063(6) 0.0172(6)
W7 0.0404(7) 0.0420(7) 0.0429(7) 0.0045(6) 0.0072(6) 0.0094(6)
W8 0.0467(6) 0.0201(5) 0.0206(5) 0.0080(4) 0.0197(4) 0.0148(4)
W9 0.0196(4) 0.0112(4) 0.0163(4) 0.0040(3) 0.0009(3) 0.0027(3)
W10 0.0154(4) 0.0187(4) 0.0173(4) 0.0019(3) 0.0022(3) -0.0063(3)
W11 0.0203(4) 0.0167(4) 0.0171(4) 0.0034(3) 0.0001(3) 0.0096(3)
W12 0.0174(4) 0.0342(5) 0.0183(4) 0.0162(4) 0.0048(3) 0.0114(4)

loop_
_atom_type_symbol
_atom_type_description
_atom_type_scat_dispersion_real
_atom_type_scat_dispersion_imag
_atom_type_scat_source
C C 0.0033 0.0016 'International Tables Vol C Tables 4.2.6.8 and 6.1.1.4'
H H 0.0000 0.0000 'International Tables Vol C Tables 4.2.6.8 and 6.1.1.4'
N N 0.0061 0.0033 'International Tables Vol C Tables 4.2.6.8 and 6.1.1.4'
O O 0.0106 0.0060 'International Tables Vol C Tables 4.2.6.8 and 6.1.1.4'
P P 0.1023 0.0942 'International Tables Vol C Tables 4.2.6.8 and 6.1.1.4'
Cu Cu 0.3201 1.2651 'International Tables Vol C Tables 4.2.6.8 and 6.1.1.4'
W W -0.8490 6.8722 'International Tables Vol C Tables 4.2.6.8 and 6.1.1.4'

loop_
_geom_angle_atom_site_label_1
_geom_angle_atom_site_label_2
_geom_angle_atom_site_label_3
_geom_angle
_geom_angle_site_symmetry_1
_geom_angle_site_symmetry_3
N1 C1 C2 121(2) . .
N1 C1 H1 119.4 . .
C2 C1 H1 119.4 . .
C3 C2 C1 123(2) . .
C3 C2 C6 121(2) . .
C1 C2 C6 116(2) . .
C2 C3 C4 115(2) . .
C2 C3 H3 122.7 . .
C4 C3 H3 122.7 . .
C5 C4 C3 123(2) . .
C5 C4 H4 118.3 . .
C3 C4 H4 118.3 . .
N1 C5 C4 120(2) . .
N1 C5 H5 120.2 . .
C4 C5 H5 120.2 . .
O1 C6 N4 123(2) . .
O1 C6 C2 124(2) . .
N4 C6 C2 113(2) . .
C12 C7 C8 121(2) . .
C12 C7 N4 125(2) . .
C8 C7 N4 114(2) . .
C7 C8 C9 117(2) . .
C7 C8 H8 121.5 . .
C9 C8 H8 121.5 . .
C10 C9 C8 121(2) . .
C10 C9 H9 119.6 . .
C8 C9 H9 119.6 . .
C11 C10 C9 119(2) . .
C11 C10 N7 118(2) . .
C9 C10 N7 122(2) . .
C10 C11 C12 125(3) . .
C10 C11 H11 117.5 . .
C12 C11 H11 117.5 . .
C11 C12 C7 117(2) . .
C11 C12 H12 121.3 . .
C7 C12 H12 121.3 . .
O2 C13 N7 122(3) . .
O2 C13 C15 123(2) . .
N7 C13 C15 116(2) . .
N10 C14 C15 122(2) . .
N10 C14 H14 119.1 . .
C15 C14 H14 119.1 . .
C16 C15 C14 119(3) . .
C16 C15 C13 118(3) . .
C14 C15 C13 123(2) . .
C15 C16 C17 117(3) . .
C15 C16 H16 121.3 . .
C17 C16 H16 121.3 . .
C18 C17 C16 122(3) . .
C18 C17 H17 118.9 . .
C16 C17 H17 118.9 . .
C17 C18 N10 118(3) . .
C17 C18 H18 120.8 . .
N10 C18 H18 120.8 . .
C20 C19 N2 120(2) . .
C20 C19 H19 120.1 . .
N2 C19 H19 120.1 . .
C19 C20 C21 121(3) . .
C19 C20 H20 119.3 . .
C21 C20 H20 119.3 . .
C22 C21 C20 117(3) . .
C22 C21 H21 121.7 . .
C20 C21 H21 121.7 . .
C21 C22 C23 118(2) . .
C21 C22 C24 126(2) . .
C23 C22 C24 115(2) . .
N2 C23 C22 124(2) . .
N2 C23 H23 117.8 . .
C22 C23 H23 117.8 . .
O3 C24 N5 121(2) . .
O3 C24 C22 124(2) . .
N5 C24 C22 115(2) . .
C30 C25 C26 119(3) . .
C30 C25 N5 124(2) . .
C26 C25 N5 117(3) . .
C27 C26 C25 122(3) . .
C27 C26 H26 119.2 . .
C25 C26 H26 119.2 . .
C26 C27 C28 119(2) . .
C26 C27 H27 120.7 . .
C28 C27 H27 120.7 . .
N8 C28 C29 126(2) . .
N8 C28 C27 115(2) . .
C29 C28 C27 119(2) . .
C28 C29 C30 118(2) . .
C28 C29 H29 120.8 . .
C30 C29 H29 120.8 . .
C25 C30 C29 123(2) . .
C25 C30 H30 118.4 . .
C29 C30 H30 118.4 . .
O4 C31 N8 124(3) . .
O4 C31 C33 119(3) . .
N8 C31 C33 117(3) . .
N11 C32 C33 119(4) . .
N11 C32 H32 120.3 . .
C33 C32 H32 120.3 . .
C34 C33 C32 117(3) . .
C34 C33 C31 121(3) . .
C32 C33 C31 121(3) . .
C35 C34 C33 125(4) . .
C35 C34 H34 117.7 . .
C33 C34 H34 117.7 . .
C34 C35 C36 117(4) . .
C34 C35 H35 121.7 . .
C36 C35 H35 121.7 . .
C35 C36 N11 126(4) . .
C35 C36 H36 117.0 . .
N11 C36 H36 117.0 . .
C38 C37 N3 122(2) . .
C38 C37 H37 118.8 . .
N3 C37 H37 118.8 . .
C37 C38 C39 122(2) . .
C37 C38 H38 119.2 . .
C39 C38 H38 119.2 . .
C40 C39 C38 118(2) . .
C40 C39 H39 120.9 . .
C38 C39 H39 120.9 . .
C39 C40 C41 116(2) . .
C39 C40 C42 128(2) . .
C41 C40 C42 116(2) . .
N3 C41 C40 124(3) . .
N3 C41 H41 118.0 . .
C40 C41 H41 118.0 . .
O5 C42 N6 124(2) . .
O5 C42 C40 120(2) . .
N6 C42 C40 116(2) . .
C44 C43 C48 121(3) . .
C44 C43 N6 113(2) . .
C48 C43 N6 126(3) . .
C43 C44 C45 116(2) . .
C43 C44 H44 121.8 . .
C45 C44 H44 121.8 . .
C46 C45 C44 120(2) . .
C46 C45 H45 119.8 . .
C44 C45 H45 119.8 . .
N9 C46 C47 131(3) . .
N9 C46 C45 113(2) . .
C47 C46 C45 115(3) . .
C48 C47 C46 124(3) . .
C48 C47 H47 118.1 . .
C46 C47 H47 118.1 . .
C47 C48 C43 121(3) . .
C47 C48 H48 119.3 . .
C43 C48 H48 119.3 . .
O6 C49 N9 120(3) . .
O6 C49 C51 122(3) . .
N9 C49 C51 117(3) . .
N12 C50 C51 122(3) . .
N12 C50 H50 119.0 . .
C51 C50 H50 119.0 . .
C52 C51 C50 118(3) . .
C52 C51 C49 117(3) . .
C50 C51 C49 125(3) . .
C51 C52 C53 118(3) . .
C51 C52 H52 121.1 . .
C53 C52 H52 121.1 . .
C54 C53 C52 119(3) . .
C54 C53 H53 120.7 . .
C52 C53 H53 120.7 . .
C53 C54 N12 122(4) . .
C53 C54 H54 118.8 . .
N12 C54 H54 118.8 . .
C1 N1 C5 118(2) . .
C1 N1 Cu1 121.5(17) . .
C5 N1 Cu1 120.1(16) . .
C23 N2 C19 119(2) . .
C23 N2 Cu1 120.9(19) . .
C19 N2 Cu1 119.9(18) . .
C41 N3 C37 118(2) . .
C41 N3 Cu1 118.1(16) . .
C37 N3 Cu1 123.6(16) . .
C6 N4 C7 127(2) . .
C24 N5 C25 124(2) . .
C42 N6 C43 125(2) . .
C10 N7 C13 129(2) . .
C28 N8 C31 128(3) . .
C49 N9 C46 122(2) . .
C14 N10 C18 121(3) . .
C32 N11 C36 115(4) . .
C50 N12 C54 121(3) . .
W6 O8 W1 135.2(13) . .
W5 O9 W1 140.7(14) . .
W1 O10 W2 142.9(14) . .
W4 O11 W1 143.2(13) . .
W3 O12 W6 138.3(13) 2_574 .
W5 O13 W3 139.3(16) . 2_574
W5 O14 W4 140.2(14) . .
W4 O15 W3 134.8(14) . .
W2 O16 W3 139.7(18) . .
W2 O17 W6 137.3(12) . .
W10 O21 W9 139.1(13) . .
W4 O22 W6 140.2(13) . 2_574
P1 O23 O25 53.9(14) . .
P1 O23 O48 57.1(14) . .
O25 O23 O48 91(2) . .
P1 O23 O24 56.5(13) . .
O25 O23 O24 90.9(19) . .
O48 O23 O24 93.2(19) . .
P1 O23 W4 123.8(15) . .
O25 O23 W4 132.8(18) . .
O48 O23 W4 66.7(13) . .
O24 O23 W4 129.2(17) . .
P1 O23 W1 123.6(15) . .
O25 O23 W1 69.7(14) . .
O48 O23 W1 130.6(17) . .
O24 O23 W1 130.3(17) . .
W4 O23 W1 93.7(9) . .
P1 O23 W5 123.2(15) . .
O25 O23 W5 131.2(18) . .
O48 O23 W5 131.4(17) . .
O24 O23 W5 66.7(13) . .
W4 O23 W5 91.6(9) . .
W1 O23 W5 91.8(9) . .
P1 O24 O23 53.8(12) . .
P1 O24 O25 52.7(14) . 2_574
O23 O24 O25 88.0(19) . 2_574
P1 O24 W5 124.9(14) . .
O23 O24 W5 71.2(13) . .
O25 O24 W5 133.0(18) 2_574 .
P1 O24 W2 121.7(15) . 2_574
O23 O24 W2 131.5(18) . 2_574
O25 O24 W2 69.0(14) 2_574 2_574
W5 O24 W2 93.7(10) . 2_574
P1 O24 W3 121.2(16) . 2_574
O23 O24 W3 131.3(17) . 2_574
O25 O24 W3 129.9(17) 2_574 2_574
W5 O24 W3 93.3(10) . 2_574
W2 O24 W3 94.2(9) 2_574 2_574
P1 O25 O23 55.3(14) . .
P1 O25 O24 56.8(14) . 2_574
O23 O25 O24 92(2) . 2_574
P1 O25 O48 56.1(14) . 2_574
O23 O25 O48 92(2) . 2_574
O24 O25 O48 91.3(19) 2_574 2_574
P1 O25 W2 125.5(18) . .
O23 O25 W2 131.9(19) . .
O24 O25 W2 68.6(14) 2_574 .
O48 O25 W2 130.5(19) 2_574 .
P1 O25 W6 124.9(18) . .
O23 O25 W6 131.0(19) . .
O24 O25 W6 130.9(19) 2_574 .
O48 O25 W6 68.9(14) 2_574 .
W2 O25 W6 90.4(11) . .
P1 O25 W1 124.5(18) . .
O23 O25 W1 69.2(14) . .
O24 O25 W1 132.4(18) 2_574 .
O48 O25 W1 131.1(19) 2_574 .
W2 O25 W1 91.1(11) . .
W6 O25 W1 89.8(10) . .
W8 O29 W7 138.9(13) . .
W10 O30 W7 136.4(13) 2_463 .
W9 O31 W7 133.1(12) 2_463 .
W12 O32 W8 135.5(15) 2_463 .
W12 O34 W11 139.0(11) . .
W12 O35 W7 137.9(14) . 2_463
P2 O36 O39 52.2(14) . 2_463
P2 O36 W11 126.9(18) . .
O39 O36 W11 74.8(17) 2_463 .
P2 O36 W10 120.6(16) . .
O39 O36 W10 133(2) 2_463 .
W11 O36 W10 94.7(9) . .
P2 O36 W8 119.9(15) . .
O39 O36 W8 132.5(19) 2_463 .
W11 O36 W8 93.5(10) . .
W10 O36 W8 93.1(10) . .
W10 O37 W11 139.6(14) . .
W12 O38 W9 142.1(10) 2_463 .
P2 O39 O40 58.7(17) . 2_463
P2 O39 O41 59.5(15) . .
O40 O39 O41 95(2) 2_463 .
P2 O39 O36 58.5(15) . 2_463
O40 O39 O36 95(2) 2_463 2_463
O41 O39 O36 97(2) . 2_463
P2 O39 W12 124.6(19) . 2_463
O40 O39 W12 134(2) 2_463 2_463
O41 O39 W12 65.3(14) . 2_463
O36 O39 W12 127(2) 2_463 2_463
P2 O39 W9 126.4(19) . .
O40 O39 W9 67.7(16) 2_463 .
O41 O39 W9 130(2) . .
O36 O39 W9 130(2) 2_463 .
W12 O39 W9 92.7(11) 2_463 .
P2 O40 O39 55.2(16) . 2_463
P2 O40 W9 129.0(18) . 2_463
O39 O40 W9 73.8(17) 2_463 2_463
P2 O40 W10 122.1(18) . 2_463
O39 O40 W10 134(2) 2_463 2_463
W9 O40 W10 92.4(11) 2_463 2_463
P2 O40 W7 122.4(17) . .
O39 O40 W7 133(2) 2_463 .
W9 O40 W7 90.9(11) 2_463 .
W10 O40 W7 89.5(11) 2_463 .
P2 O41 O39 53.1(14) . .
P2 O41 W12 127.3(14) . 2_463
O39 O41 W12 74.4(15) . 2_463
P2 O41 W8 124.2(14) . .
O39 O41 W8 134.8(18) . .
W12 O41 W8 94.7(9) 2_463 .
P2 O41 W7 117.5(13) . .
O39 O41 W7 132.4(18) . .
W12 O41 W7 92.6(9) 2_463 .
W8 O41 W7 91.0(9) . .
W7 O42 W6 170.0(15) . .
W10 O43 W8 141.1(14) . .
W5 O44 W2 142.5(14) 2_574 .
W11 O47 W9 141.2(13) . 2_463
P1 O48 O23 54.1(13) . .
P1 O48 O25 51.8(13) . 2_574
O23 O48 O25 87.4(19) . 2_574
P1 O48 W4 125.2(16) . .
O23 O48 W4 71.2(13) . .
O25 O48 W4 130.4(18) 2_574 .
P1 O48 W3 123.6(16) . .
O23 O48 W3 133.6(18) . .
O25 O48 W3 130.1(18) 2_574 .
W4 O48 W3 94.4(10) . .
P1 O48 W6 120.1(15) . 2_574
O23 O48 W6 131.2(18) . 2_574
O25 O48 W6 68.3(14) 2_574 2_574
W4 O48 W6 92.8(10) . 2_574
W3 O48 W6 92.1(10) . 2_574
W11 O49 W8 138.1(15) . .
O25 P1 O25 179.998(7) . 2_574
O25 P1 O23 109.3(16) . 2_574
O25 P1 O23 70.7(16) 2_574 2_574
O25 P1 O23 70.7(16) . .
O25 P1 O23 109.3(16) 2_574 .
O23 P1 O23 179.997(5) 2_574 .
O25 P1 O24 109.5(16) . .
O25 P1 O24 70.5(16) 2_574 .
O23 P1 O24 110.3(15) 2_574 .
O23 P1 O24 69.7(15) . .
O25 P1 O24 70.5(16) . 2_574
O25 P1 O24 109.5(16) 2_574 2_574
O23 P1 O24 69.7(15) 2_574 2_574
O23 P1 O24 110.3(15) . 2_574
O24 P1 O24 179.996(6) . 2_574
O25 P1 O48 107.9(16) . .
O25 P1 O48 72.1(16) 2_574 .
O23 P1 O48 111.2(15) 2_574 .
O23 P1 O48 68.8(15) . .
O24 P1 O48 108.7(15) . .
O24 P1 O48 71.3(15) 2_574 .
O25 P1 O48 72.1(16) . 2_574
O25 P1 O48 107.9(16) 2_574 2_574
O23 P1 O48 68.8(15) 2_574 2_574
O23 P1 O48 111.2(15) . 2_574
O24 P1 O48 71.3(15) . 2_574
O24 P1 O48 108.7(15) 2_574 2_574
O48 P1 O48 179.997(5) . 2_574
O39 P2 O39 180.000(14) 2_463 .
O39 P2 O40 113.9(18) 2_463 2_463
O39 P2 O40 66.1(18) . 2_463
O39 P2 O40 66.1(18) 2_463 .
O39 P2 O40 113.9(18) . .
O40 P2 O40 179.997(6) 2_463 .
O39 P2 O41 112.7(16) 2_463 .
O39 P2 O41 67.3(16) . .
O40 P2 O41 104.4(15) 2_463 .
O40 P2 O41 75.6(16) . .
O39 P2 O41 67.3(16) 2_463 2_463
O39 P2 O41 112.7(16) . 2_463
O40 P2 O41 75.6(16) 2_463 2_463
O40 P2 O41 104.4(15) . 2_463
O41 P2 O41 179.996(9) . 2_463
O39 P2 O36 69.3(18) 2_463 .
O39 P2 O36 110.7(18) . .
O40 P2 O36 73.3(16) 2_463 .
O40 P2 O36 106.7(16) . .
O41 P2 O36 71.9(15) . .
O41 P2 O36 108.1(15) 2_463 .
O39 P2 O36 110.7(18) 2_463 2_463
O39 P2 O36 69.3(18) . 2_463
O40 P2 O36 106.7(16) 2_463 2_463
O40 P2 O36 73.3(16) . 2_463
O41 P2 O36 108.1(15) . 2_463
O41 P2 O36 71.9(15) 2_463 2_463
O36 P2 O36 180.0(5) . 2_463
O1W Cu1 N1 175.8(8) . .
O1W Cu1 N2 85.9(8) . .
N1 Cu1 N2 90.7(9) . .
O1W Cu1 N3 89.4(7) . .
N1 Cu1 N3 94.5(7) . .
N2 Cu1 N3 165.1(9) . .
O1W Cu1 O2W 87.1(8) . .
N1 Cu1 O2W 91.0(8) . .
N2 Cu1 O2W 100.6(8) . .
N3 Cu1 O2W 93.2(8) . .
O7 W1 O10 106.0(12) . .
O7 W1 O8 102.3(10) . .
O10 W1 O8 90.6(8) . .
O7 W1 O11 102.4(10) . .
O10 W1 O11 85.7(9) . .
O8 W1 O11 155.0(10) . .
O7 W1 O9 101.8(12) . .
O10 W1 O9 152.1(12) . .
O8 W1 O9 86.0(10) . .
O11 W1 O9 85.9(9) . .
O7 W1 O23 157.0(10) . .
O10 W1 O23 89.4(11) . .
O8 W1 O23 94.3(10) . .
O11 W1 O23 61.0(10) . .
O9 W1 O23 63.4(11) . .
O7 W1 O25 161.9(11) . .
O10 W1 O25 61.5(11) . .
O8 W1 O25 66.6(10) . .
O11 W1 O25 90.1(11) . .
O9 W1 O25 92.0(12) . .
O23 W1 O25 41.1(10) . .
O45 W2 O17 100.8(9) . .
O45 W2 O10 105.0(11) . .
O17 W2 O10 88.5(9) . .
O45 W2 O16 100.7(12) . .
O17 W2 O16 158.6(12) . .
O10 W2 O16 85.7(10) . .
O45 W2 O44 102.1(10) . .
O17 W2 O44 91.1(10) . .
O10 W2 O44 152.5(11) . .
O16 W2 O44 84.8(9) . .
O45 W2 O24 156.4(10) . 2_574
O17 W2 O24 96.3(9) . 2_574
O10 W2 O24 91.6(11) . 2_574
O16 W2 O24 63.3(11) . 2_574
O44 W2 O24 61.1(10) . 2_574
O45 W2 O25 161.2(10) . .
O17 W2 O25 66.5(10) . .
O10 W2 O25 62.4(11) . .
O16 W2 O25 92.5(13) . .
O44 W2 O25 92.3(10) . .
O24 W2 O25 42.4(10) 2_574 .
O19 W3 O12 102.5(10) . 2_574
O19 W3 O13 101.7(12) . 2_574
O12 W3 O13 87.6(10) 2_574 2_574
O19 W3 O15 101.0(11) . .
O12 W3 O15 90.2(9) 2_574 .
O13 W3 O15 157.0(13) 2_574 .
O19 W3 O16 100.5(12) . .
O12 W3 O16 157.0(13) 2_574 .
O13 W3 O16 86.9(9) 2_574 .
O15 W3 O16 86.2(10) . .
O19 W3 O48 159.9(10) . .
O12 W3 O48 65.8(10) 2_574 .
O13 W3 O48 94.3(13) 2_574 .
O15 W3 O48 64.2(10) . .
O16 W3 O48 92.3(13) . .
O19 W3 O24 156.0(10) . 2_574
O12 W3 O24 95.3(10) 2_574 2_574
O13 W3 O24 62.7(11) 2_574 2_574
O15 W3 O24 94.8(11) . 2_574
O16 W3 O24 62.5(11) . 2_574
O48 W3 O24 43.9(10) . 2_574
O20 W4 O22 105.2(9) . .
O20 W4 O14 100.5(11) . .
O22 W4 O14 88.6(9) . .
O20 W4 O11 100.2(10) . .
O22 W4 O11 154.5(10) . .
O14 W4 O11 86.6(8) . .
O20 W4 O15 102.0(11) . .
O22 W4 O15 90.3(9) . .
O14 W4 O15 156.9(12) . .
O11 W4 O15 84.5(9) . .
O20 W4 O48 162.5(10) . .
O22 W4 O48 65.0(10) . .
O14 W4 O48 93.9(11) . .
O11 W4 O48 90.4(11) . .
O15 W4 O48 65.0(10) . .
O20 W4 O23 155.1(10) . .
O22 W4 O23 94.3(9) . .
O14 W4 O23 64.0(10) . .
O11 W4 O23 61.3(10) . .
O15 W4 O23 93.1(11) . .
O48 W4 O23 42.1(10) . .
O46 W5 O44 102.1(10) . 2_574
O46 W5 O9 103.3(11) . .
O44 W5 O9 154.6(12) 2_574 .
O46 W5 O13 103.6(12) . .
O44 W5 O13 88.0(10) 2_574 .
O9 W5 O13 86.1(11) . .
O46 W5 O14 101.0(11) . .
O44 W5 O14 86.7(10) 2_574 .
O9 W5 O14 88.5(9) . .
O13 W5 O14 155.4(13) . .
O46 W5 O24 159.2(10) . .
O44 W5 O24 62.4(10) 2_574 .
O9 W5 O24 92.9(12) . .
O13 W5 O24 64.1(11) . .
O14 W5 O24 92.3(11) . .
O46 W5 O23 158.5(10) . .
O44 W5 O23 92.2(10) 2_574 .
O9 W5 O23 63.5(10) . .
O13 W5 O23 92.7(12) . .
O14 W5 O23 63.5(10) . .
O24 W5 O23 42.1(9) . .
O8 W6 O17 90.0(8) . .
O8 W6 O12 87.6(9) . .
O17 W6 O12 158.3(9) . .
O8 W6 O22 157.6(10) . 2_574
O17 W6 O22 88.6(9) . 2_574
O12 W6 O22 85.5(9) . 2_574
O8 W6 O42 93.3(12) . .
O17 W6 O42 104.1(9) . .
O12 W6 O42 97.5(10) . .
O22 W6 O42 108.7(11) 2_574 .
O8 W6 O25 67.2(10) . .
O17 W6 O25 65.3(10) . .
O12 W6 O25 94.0(10) . .
O22 W6 O25 92.0(10) 2_574 .
O42 W6 O25 156.9(11) . .
O8 W6 O48 96.2(10) . 2_574
O17 W6 O48 95.3(9) . 2_574
O12 W6 O48 63.6(10) . 2_574
O22 W6 O48 61.7(9) 2_574 2_574
O42 W6 O48 158.3(10) . 2_574
O25 W6 O48 42.8(10) . 2_574
O30 W7 O29 158.8(10) . .
O30 W7 O31 88.6(8) . .
O29 W7 O31 89.7(9) . .
O30 W7 O42 101.0(10) . .
O29 W7 O42 100.2(10) . .
O31 W7 O42 97.0(11) . .
O30 W7 O35 87.6(10) . 2_463
O29 W7 O35 86.9(10) . 2_463
O31 W7 O35 160.2(10) . 2_463
O42 W7 O35 102.8(11) . 2_463
O30 W7 O40 66.7(10) . .
O29 W7 O40 93.3(10) . .
O31 W7 O40 66.6(10) . .
O42 W7 O40 158.8(11) . .
O35 W7 O40 94.2(10) 2_463 .
O30 W7 O41 96.1(10) . .
O29 W7 O41 63.4(9) . .
O31 W7 O41 99.4(9) . .
O42 W7 O41 156.6(10) . .
O35 W7 O41 61.8(9) 2_463 .
O40 W7 O41 44.5(10) . .
O28 W8 O29 104.4(10) . .
O28 W8 O32 102.5(11) . .
O29 W8 O32 89.9(10) . .
O28 W8 O43 101.2(12) . .
O29 W8 O43 154.2(12) . .
O32 W8 O43 87.2(11) . .
O28 W8 O49 99.0(10) . .
O29 W8 O49 87.4(11) . .
O32 W8 O49 158.3(12) . .
O43 W8 O49 86.0(10) . .
O28 W8 O41 162.0(9) . .
O29 W8 O41 66.3(9) . .
O32 W8 O41 63.4(10) . .
O43 W8 O41 89.6(12) . .
O49 W8 O41 95.9(10) . .
O28 W8 O36 154.0(8) . .
O29 W8 O36 93.1(9) . .
O32 W8 O36 96.6(11) . .
O43 W8 O36 61.9(10) . .
O49 W8 O36 62.1(10) . .
O41 W8 O36 43.9(8) . .
O26 W9 O31 101.5(10) . 2_463
O26 W9 O21 102.9(11) . .
O31 W9 O21 90.0(8) 2_463 .
O26 W9 O47 102.7(11) . 2_463
O31 W9 O47 86.5(9) 2_463 2_463
O21 W9 O47 154.4(11) . 2_463
O26 W9 O38 101.2(9) . .
O31 W9 O38 157.2(9) 2_463 .
O21 W9 O38 87.6(9) . .
O47 W9 O38 85.9(8) 2_463 .
O26 W9 O40 163.0(11) . 2_463
O31 W9 O40 68.8(10) 2_463 2_463
O21 W9 O40 64.3(11) . 2_463
O47 W9 O40 90.9(11) 2_463 2_463
O38 W9 O40 89.8(10) . 2_463
O26 W9 O39 158.2(11) . .
O31 W9 O39 95.3(11) 2_463 .
O21 W9 O39 90.7(12) . .
O47 W9 O39 64.4(11) 2_463 .
O38 W9 O39 62.0(10) . .
O40 W9 O39 38.5(11) 2_463 .
O27 W10 O30 100.8(10) . 2_463
O27 W10 O37 101.7(10) . .
O30 W10 O37 92.6(10) 2_463 .
O27 W10 O21 100.6(10) . .
O30 W10 O21 87.1(9) 2_463 .
O37 W10 O21 157.3(11) . .
O27 W10 O43 101.2(12) . .
O30 W10 O43 157.5(12) 2_463 .
O37 W10 O43 87.2(10) . .
O21 W10 O43 84.5(11) . .
O27 W10 O36 156.6(9) . .
O30 W10 O36 96.9(10) 2_463 .
O37 W10 O36 62.0(11) . .
O21 W10 O36 95.4(11) . .
O43 W10 O36 63.3(11) . .
O27 W10 O40 159.2(10) . 2_463
O30 W10 O40 67.2(10) 2_463 2_463
O37 W10 O40 96.0(11) . 2_463
O21 W10 O40 63.0(10) . 2_463
O43 W10 O40 90.4(13) . 2_463
O36 W10 O40 44.0(10) . 2_463
O18 W11 O49 101.9(11) . .
O18 W11 O47 102.6(11) . .
O49 W11 O47 90.9(10) . .
O18 W11 O37 101.6(11) . .
O49 W11 O37 86.9(11) . .
O47 W11 O37 155.6(11) . .
O18 W11 O34 99.4(9) . .
O49 W11 O34 158.5(10) . .
O47 W11 O34 87.4(8) . .
O37 W11 O34 85.9(10) . .
O18 W11 O36 160.2(10) . .
O49 W11 O36 66.2(11) . .
O47 W11 O36 93.6(10) . .
O37 W11 O36 63.3(10) . .
O34 W11 O36 92.5(10) . .
O33 W12 O35 102.2(10) . .
O33 W12 O32 100.4(12) . 2_463
O35 W12 O32 90.4(10) . 2_463
O33 W12 O34 100.8(10) . .
O35 W12 O34 90.1(10) . .
O32 W12 O34 158.3(11) 2_463 .
O33 W12 O38 101.7(9) . 2_463
O35 W12 O38 156.1(10) . 2_463
O32 W12 O38 84.8(10) 2_463 2_463
O34 W12 O38 86.1(8) . 2_463
O33 W12 O41 160.9(11) . 2_463
O35 W12 O41 67.2(10) . 2_463
O32 W12 O41 65.1(11) 2_463 2_463
O34 W12 O41 95.2(9) . 2_463
O38 W12 O41 89.7(9) 2_463 2_463
O33 W12 O39 158.4(11) . 2_463
O35 W12 O39 94.9(11) . 2_463
O32 W12 O39 92.6(13) 2_463 2_463
O34 W12 O39 65.7(10) . 2_463
O38 W12 O39 62.1(10) 2_463 2_463
O41 W12 O39 40.3(10) 2_463 2_463

loop_
_geom_bond_atom_site_label_1
_geom_bond_atom_site_label_2
_geom_bond_distance
_geom_bond_site_symmetry_2
C1 N1 1.37(3) .
C1 C2 1.38(3) .
C1 H1 0.9300 .
C2 C3 1.38(3) .
C2 C6 1.46(3) .
C3 C4 1.40(4) .
C3 H3 0.9300 .
C4 C5 1.38(4) .
C4 H4 0.9300 .
C5 N1 1.37(3) .
C5 H5 0.9300 .
C6 O1 1.24(3) .
C6 N4 1.34(3) .
C7 C12 1.39(4) .
C7 C8 1.42(3) .
C7 N4 1.47(3) .
C8 C9 1.42(4) .
C8 H8 0.9300 .
C9 C10 1.36(3) .
C9 H9 0.9300 .
C10 C11 1.34(4) .
C10 N7 1.37(3) .
C11 C12 1.35(4) .
C11 H11 0.9300 .
C12 H12 0.9300 .
C13 O2 1.21(3) .
C13 N7 1.38(3) .
C13 C15 1.50(4) .
C14 N10 1.28(3) .
C14 C15 1.39(3) .
C14 H14 0.9300 .
C15 C16 1.35(4) .
C16 C17 1.39(4) .
C16 H16 0.9300 .
C17 C18 1.33(5) .
C17 H17 0.9300 .
C18 N10 1.36(4) .
C18 H18 0.9300 .
C19 C20 1.34(4) .
C19 N2 1.41(3) .
C19 H19 0.9300 .
C20 C21 1.44(4) .
C20 H20 0.9300 .
C21 C22 1.36(4) .
C21 H21 0.9300 .
C22 C23 1.42(3) .
C22 C24 1.49(3) .
C23 N2 1.27(3) .
C23 H23 0.9300 .
C24 O3 1.20(3) .
C24 N5 1.37(3) .
C25 C30 1.33(4) .
C25 C26 1.41(3) .
C25 N5 1.43(3) .
C26 C27 1.40(4) .
C26 H26 0.9300 .
C27 C28 1.44(4) .
C27 H27 0.9300 .
C28 N8 1.36(3) .
C28 C29 1.42(4) .
C29 C30 1.42(4) .
C29 H29 0.9300 .
C30 H30 0.9300 .
C31 O4 1.33(4) .
C31 N8 1.37(4) .
C31 C33 1.50(4) .
C32 N11 1.36(4) .
C32 C33 1.46(5) .
C32 H32 0.9300 .
C33 C34 1.38(5) .
C34 C35 1.32(5) .
C34 H34 0.9300 .
C35 C36 1.34(5) .
C35 H35 0.9300 .
C36 N11 1.43(5) .
C36 H36 0.9300 .
C37 C38 1.32(4) .
C37 N3 1.36(3) .
C37 H37 0.9300 .
C38 C39 1.41(4) .
C38 H38 0.9300 .
C39 C40 1.41(3) .
C39 H39 0.9300 .
C40 C41 1.44(3) .
C40 C42 1.45(3) .
C41 N3 1.33(3) .
C41 H41 0.9300 .
C42 O5 1.24(3) .
C42 N6 1.37(3) .
C43 C44 1.39(4) .
C43 C48 1.42(4) .
C43 N6 1.44(3) .
C44 C45 1.45(3) .
C44 H44 0.9300 .
C45 C46 1.45(4) .
C45 H45 0.9300 .
C46 N9 1.39(4) .
C46 C47 1.41(4) .
C47 C48 1.27(4) .
C47 H47 0.9300 .
C48 H48 0.9300 .
C49 O6 1.25(4) .
C49 N9 1.36(3) .
C49 C51 1.46(4) .
C50 N12 1.29(4) .
C50 C51 1.41(4) .
C50 H50 0.9300 .
C51 C52 1.40(4) .
C52 C53 1.44(5) .
C52 H52 0.9300 .
C53 C54 1.34(6) .
C53 H53 0.9300 .
C54 N12 1.34(5) .
C54 H54 0.9300 .
N1 Cu1 2.00(2) .
N2 Cu1 2.03(2) .
N3 Cu1 2.06(2) .
O1W Cu1 1.997(19) .
O2W Cu1 2.37(2) .
O7 W1 1.680(17) .
O8 W6 1.893(17) .
O8 W1 1.899(19) .
O9 W5 1.88(2) .
O9 W1 1.92(2) .
O10 W1 1.86(2) .
O10 W2 1.86(2) .
O11 W4 1.906(19) .
O11 W1 1.91(2) .
O12 W3 1.84(2) 2_574
O12 W6 1.94(2) .
O13 W5 1.89(2) .
O13 W3 1.91(2) 2_574
O14 W5 1.90(2) .
O14 W4 1.90(2) .
O15 W4 1.92(2) .
O15 W3 1.92(2) .
O16 W2 1.91(2) .
O16 W3 1.93(2) .
O17 W2 1.85(2) .
O17 W6 1.90(2) .
O18 W11 1.705(19) .
O19 W3 1.679(17) .
O20 W4 1.698(17) .
O21 W10 1.89(2) .
O21 W9 1.888(19) .
O22 W4 1.81(2) .
O22 W6 1.95(2) 2_574
O23 P1 1.52(3) .
O23 O25 1.75(4) .
O23 O48 1.75(4) .
O23 O24 1.77(4) .
O23 W4 2.48(3) .
O23 W1 2.49(3) .
O23 W5 2.50(3) .
O24 P1 1.57(3) .
O24 O25 1.77(4) 2_574
O24 W5 2.42(3) .
O24 W2 2.45(3) 2_574
O24 W3 2.48(3) 2_574
O25 P1 1.50(3) .
O25 O24 1.77(4) 2_574
O25 O48 1.81(4) 2_574
O25 W2 2.45(3) .
O25 W6 2.47(3) .
O25 W1 2.50(3) .
O26 W9 1.704(18) .
O27 W10 1.677(18) .
O28 W8 1.693(18) .
O29 W8 1.85(2) .
O29 W7 1.93(2) .
O30 W10 1.865(18) 2_463
O30 W7 1.896(18) .
O31 W9 1.873(19) 2_463
O31 W7 1.934(18) .
O32 W12 1.90(2) 2_463
O32 W8 1.92(2) .
O33 W12 1.696(19) .
O34 W12 1.91(2) .
O34 W11 1.915(19) .
O35 W12 1.81(2) .
O35 W7 1.98(2) 2_463
O36 P2 1.58(2) .
O36 O39 1.73(5) 2_463
O36 W11 2.38(3) .
O36 W10 2.45(3) .
O36 W8 2.51(3) .
O37 W10 1.87(3) .
O37 W11 1.91(2) .
O38 W12 1.918(19) 2_463
O38 W9 1.925(19) .
O39 P2 1.46(3) .
O39 O40 1.63(5) 2_463
O39 O41 1.68(4) .
O39 O36 1.73(5) 2_463
O39 W12 2.51(3) 2_463
O39 W9 2.51(3) .
O40 P2 1.52(3) .
O40 O39 1.63(5) 2_463
O40 W9 2.42(3) 2_463
O40 W10 2.48(3) 2_463
O40 W7 2.48(3) .
O41 P2 1.57(3) .
O41 W12 2.37(3) 2_463
O41 W8 2.44(3) .
O41 W7 2.52(3) .
O42 W7 1.98(3) .
O42 W6 2.03(3) .
O43 W10 1.90(2) .
O43 W8 1.92(2) .
O44 W5 1.84(2) 2_574
O44 W2 1.92(2) .
O45 W2 1.668(16) .
O46 W5 1.691(19) .
O47 W11 1.88(2) .
O47 W9 1.912(19) 2_463
O48 P1 1.58(3) .
O48 O25 1.81(4) 2_574
O48 W4 2.40(3) .
O48 W3 2.43(3) .
O48 W6 2.48(3) 2_574
O49 W11 1.86(3) .
O49 W8 1.96(3) .
P1 O25 1.50(3) 2_574
P1 O23 1.52(3) 2_574
P1 O24 1.57(3) 2_574
P1 O48 1.58(3) 2_574
P2 O39 1.46(3) 2_463
P2 O40 1.52(3) 2_463
P2 O41 1.57(3) 2_463
P2 O36 1.58(2) 2_463
W2 O24 2.45(3) 2_574
W3 O12 1.84(2) 2_574
W3 O13 1.91(2) 2_574
W3 O24 2.48(3) 2_574
W5 O44 1.84(2) 2_574
W6 O22 1.95(2) 2_574
W6 O48 2.48(3) 2_574
W7 O35 1.98(2) 2_463
W9 O31 1.873(19) 2_463
W9 O47 1.912(19) 2_463
W9 O40 2.42(3) 2_463
W10 O30 1.865(18) 2_463
W10 O40 2.48(3) 2_463
W12 O32 1.90(2) 2_463
W12 O38 1.918(19) 2_463
W12 O41 2.37(3) 2_463
W12 O39 2.51(3) 2_463

loop_
_geom_torsion_atom_site_label_1
_geom_torsion_atom_site_label_2
_geom_torsion_atom_site_label_3
_geom_torsion_atom_site_label_4
_geom_torsion
_geom_torsion_site_symmetry_1
_geom_torsion_site_symmetry_4
N1 C1 C2 C3 -1(4) . .
N1 C1 C2 C6 174(2) . .
C1 C2 C3 C4 2(3) . .
C6 C2 C3 C4 -173(2) . .
C2 C3 C4 C5 0(3) . .
C3 C4 C5 N1 -4(4) . .
C3 C2 C6 O1 -151(3) . .
C1 C2 C6 O1 34(4) . .
C3 C2 C6 N4 32(3) . .
C1 C2 C6 N4 -142(2) . .
C12 C7 C8 C9 -3(4) . .
N4 C7 C8 C9 178(2) . .
C7 C8 C9 C10 1(4) . .
C8 C9 C10 C11 0(4) . .
C8 C9 C10 N7 -174(3) . .
C9 C10 C11 C12 1(5) . .
N7 C10 C11 C12 174(3) . .
C10 C11 C12 C7 -2(5) . .
C8 C7 C12 C11 3(4) . .
N4 C7 C12 C11 -177(3) . .
N10 C14 C15 C16 -4(4) . .
N10 C14 C15 C13 177(2) . .
O2 C13 C15 C16 -41(4) . .
N7 C13 C15 C16 139(3) . .
O2 C13 C15 C14 138(3) . .
N7 C13 C15 C14 -42(4) . .
C14 C15 C16 C17 5(4) . .
C13 C15 C16 C17 -176(3) . .
C15 C16 C17 C18 -3(5) . .
C16 C17 C18 N10 0(5) . .
N2 C19 C20 C21 -2(6) . .
C19 C20 C21 C22 3(6) . .
C20 C21 C22 C23 1(5) . .
C20 C21 C22 C24 172(3) . .
C21 C22 C23 N2 -8(4) . .
C24 C22 C23 N2 180(2) . .
C21 C22 C24 O3 -166(3) . .
C23 C22 C24 O3 5(4) . .
C21 C22 C24 N5 14(4) . .
C23 C22 C24 N5 -174(2) . .
C30 C25 C26 C27 2(4) . .
N5 C25 C26 C27 -179(3) . .
C25 C26 C27 C28 -2(4) . .
C26 C27 C28 N8 -177(2) . .
C26 C27 C28 C29 3(4) . .
N8 C28 C29 C30 177(3) . .
C27 C28 C29 C30 -3(4) . .
C26 C25 C30 C29 -2(4) . .
N5 C25 C30 C29 178(3) . .
C28 C29 C30 C25 3(4) . .
N11 C32 C33 C34 -3(5) . .
N11 C32 C33 C31 178(3) . .
O4 C31 C33 C34 34(5) . .
N8 C31 C33 C34 -143(3) . .
O4 C31 C33 C32 -147(4) . .
N8 C31 C33 C32 36(4) . .
C32 C33 C34 C35 1(6) . .
C31 C33 C34 C35 -180(4) . .
C33 C34 C35 C36 -3(6) . .
C34 C35 C36 N11 6(7) . .
N3 C37 C38 C39 3(5) . .
C37 C38 C39 C40 -4(4) . .
C38 C39 C40 C41 2(4) . .
C38 C39 C40 C42 -170(3) . .
C39 C40 C41 N3 1(4) . .
C42 C40 C41 N3 174(2) . .
C39 C40 C42 O5 173(3) . .
C41 C40 C42 O5 1(4) . .
C39 C40 C42 N6 -8(4) . .
C41 C40 C42 N6 180(2) . .
C48 C43 C44 C45 11(4) . .
N6 C43 C44 C45 -175(2) . .
C43 C44 C45 C46 -2(4) . .
C44 C45 C46 N9 177(3) . .
C44 C45 C46 C47 -10(4) . .
N9 C46 C47 C48 -174(3) . .
C45 C46 C47 C48 15(5) . .
C46 C47 C48 C43 -6(5) . .
C44 C43 C48 C47 -7(5) . .
N6 C43 C48 C47 180(3) . .
N12 C50 C51 C52 -1(5) . .
N12 C50 C51 C49 172(4) . .
O6 C49 C51 C52 17(6) . .
N9 C49 C51 C52 -170(3) . .
O6 C49 C51 C50 -156(5) . .
N9 C49 C51 C50 18(5) . .
C50 C51 C52 C53 -4(5) . .
C49 C51 C52 C53 -177(3) . .
C51 C52 C53 C54 8(6) . .
C52 C53 C54 N12 -7(8) . .
C2 C1 N1 C5 -2(3) . .
C2 C1 N1 Cu1 178.8(18) . .
C4 C5 N1 C1 5(3) . .
C4 C5 N1 Cu1 -176.6(18) . .
C22 C23 N2 C19 10(4) . .
C22 C23 N2 Cu1 -178(2) . .
C20 C19 N2 C23 -4(4) . .
C20 C19 N2 Cu1 -176(3) . .
C40 C41 N3 C37 -2(4) . .
C40 C41 N3 Cu1 -179.9(19) . .
C38 C37 N3 C41 0(4) . .
C38 C37 N3 Cu1 178(2) . .
O1 C6 N4 C7 -8(4) . .
C2 C6 N4 C7 168(2) . .
C12 C7 N4 C6 37(4) . .
C8 C7 N4 C6 -144(3) . .
O3 C24 N5 C25 1(5) . .
C22 C24 N5 C25 -180(3) . .
C30 C25 N5 C24 -28(4) . .
C26 C25 N5 C24 152(3) . .
O5 C42 N6 C43 4(5) . .
C40 C42 N6 C43 -175(3) . .
C44 C43 N6 C42 174(3) . .
C48 C43 N6 C42 -13(5) . .
C11 C10 N7 C13 165(3) . .
C9 C10 N7 C13 -21(5) . .
O2 C13 N7 C10 0(5) . .
C15 C13 N7 C10 -180(3) . .
C29 C28 N8 C31 12(5) . .
C27 C28 N8 C31 -168(3) . .
O4 C31 N8 C28 -4(6) . .
C33 C31 N8 C28 173(3) . .
O6 C49 N9 C46 -15(6) . .
C51 C49 N9 C46 171(3) . .
C47 C46 N9 C49 36(5) . .
C45 C46 N9 C49 -153(3) . .
C15 C14 N10 C18 1(4) . .
C17 C18 N10 C14 1(5) . .
C33 C32 N11 C36 6(5) . .
C35 C36 N11 C32 -8(6) . .
C51 C50 N12 C54 2(6) . .
C53 C54 N12 C50 2(8) . .
O25 O23 O24 P1 44.2(14) . .
O48 O23 O24 P1 -46.4(14) . .
W4 O23 O24 P1 -109(2) . .
W1 O23 O24 P1 108(2) . .
W5 O23 O24 P1 179.4(14) . .
P1 O23 O24 O25 43.4(14) . 2_574
O25 O23 O24 O25 88(2) . 2_574
O48 O23 O24 O25 -3(2) . 2_574
W4 O23 O24 O25 -65(2) . 2_574
W1 O23 O24 O25 151(2) . 2_574
W5 O23 O24 O25 -137.1(17) . 2_574
P1 O23 O24 W5 -179.4(14) . .
O25 O23 O24 W5 -135.2(16) . .
O48 O23 O24 W5 134.2(16) . .
W4 O23 O24 W5 71.9(18) . .
W1 O23 O24 W5 -71.4(19) . .
P1 O23 O24 W2 103(2) . 2_574
O25 O23 O24 W2 147(2) . 2_574
O48 O23 O24 W2 56(3) . 2_574
W4 O23 O24 W2 -6(3) . 2_574
W1 O23 O24 W2 -149.2(15) . 2_574
W5 O23 O24 W2 -78(2) . 2_574
P1 O23 O24 W3 -102(2) . 2_574
O25 O23 O24 W3 -58(3) . 2_574
O48 O23 O24 W3 -148(2) . 2_574
W4 O23 O24 W3 149.2(15) . 2_574
W1 O23 O24 W3 6(4) . 2_574
W5 O23 O24 W3 77.3(19) . 2_574
O48 O23 O25 P1 47.3(14) . .
O24 O23 O25 P1 -46.0(14) . .
W4 O23 O25 P1 105(2) . .
W1 O23 O25 P1 -179.1(15) . .
W5 O23 O25 P1 -105(2) . .
P1 O23 O25 O24 -46.0(13) . 2_574
O48 O23 O25 O24 1.3(19) . 2_574
O24 O23 O25 O24 -91.9(19) . 2_574
W4 O23 O25 O24 59(3) . 2_574
W1 O23 O25 O24 134.9(16) . 2_574
W5 O23 O25 O24 -151.2(19) . 2_574
P1 O23 O25 O48 45.4(14) . 2_574
O48 O23 O25 O48 92.6(19) . 2_574
O24 O23 O25 O48 -0.6(19) . 2_574
W4 O23 O25 O48 151(2) . 2_574
W1 O23 O25 O48 -133.7(17) . 2_574
W5 O23 O25 O48 -60(3) . 2_574
P1 O23 O25 W2 -109(2) . .
O48 O23 O25 W2 -62(3) . .
O24 O23 O25 W2 -155(2) . .
W4 O23 O25 W2 -4(4) . .
W1 O23 O25 W2 72(2) . .
W5 O23 O25 W2 145.7(17) . .
P1 O23 O25 W6 109(2) . .
O48 O23 O25 W6 156(2) . .
O24 O23 O25 W6 63(3) . .
W4 O23 O25 W6 -146.1(17) . .
W1 O23 O25 W6 -70(2) . .
W5 O23 O25 W6 4(4) . .
P1 O23 O25 W1 179.1(15) . .
O48 O23 O25 W1 -133.6(16) . .
O24 O23 O25 W1 133.1(16) . .
W4 O23 O25 W1 -76(2) . .
W5 O23 O25 W1 73.9(19) . .
O40 O39 O41 P2 -48.8(16) 2_463 .
O36 O39 O41 P2 47.3(15) 2_463 .
W12 O39 O41 P2 174.7(15) 2_463 .
W9 O39 O41 P2 -114(3) . .
P2 O39 O41 W12 -174.7(15) . 2_463
O40 O39 O41 W12 136(2) 2_463 2_463
O36 O39 O41 W12 -127.4(18) 2_463 2_463
W9 O39 O41 W12 71(2) . 2_463
P2 O39 O41 W8 104(2) . .
O40 O39 O41 W8 55(3) 2_463 .
O36 O39 O41 W8 152(2) 2_463 .
W12 O39 O41 W8 -81(2) 2_463 .
W9 O39 O41 W8 -10(4) . .
P2 O39 O41 W7 -96(2) . .
O40 O39 O41 W7 -144(2) 2_463 .
O36 O39 O41 W7 -48(3) 2_463 .
W12 O39 O41 W7 79(2) 2_463 .
W9 O39 O41 W7 150.5(16) . .
O25 O23 O48 P1 -45.0(14) . .
O24 O23 O48 P1 46.0(14) . .
W4 O23 O48 P1 177.6(14) . .
W1 O23 O48 P1 -108(2) . .
W5 O23 O48 P1 107(2) . .
P1 O23 O48 O25 -43.1(14) . 2_574
O25 O23 O48 O25 -88(2) . 2_574
O24 O23 O48 O25 3(2) . 2_574
W4 O23 O48 O25 134.5(16) . 2_574
W1 O23 O48 O25 -151(2) . 2_574
W5 O23 O48 O25 64(2) . 2_574
P1 O23 O48 W4 -177.6(14) . .
O25 O23 O48 W4 137.4(16) . .
O24 O23 O48 W4 -131.7(16) . .
W1 O23 O48 W4 74.0(19) . .
W5 O23 O48 W4 -70.2(19) . .
P1 O23 O48 W3 105(2) . .
O25 O23 O48 W3 60(3) . .
O24 O23 O48 W3 151(2) . .
W4 O23 O48 W3 -78(2) . .
W1 O23 O48 W3 -4(4) . .
W5 O23 O48 W3 -148.0(16) . .
P1 O23 O48 W6 -101(2) . 2_574
O25 O23 O48 W6 -146(2) . 2_574
O24 O23 O48 W6 -55(3) . 2_574
W4 O23 O48 W6 76.7(19) . 2_574
W1 O23 O48 W6 150.7(15) . 2_574
W5 O23 O48 W6 6(4) . 2_574
O23 O25 P1 O25 164(16) . 2_574
O24 O25 P1 O25 -75(16) 2_574 2_574
O48 O25 P1 O25 43(16) 2_574 2_574
W2 O25 P1 O25 -76(16) . 2_574
W6 O25 P1 O25 45(16) . 2_574
W1 O25 P1 O25 163(16) . 2_574
O23 O25 P1 O23 179.999(7) . 2_574
O24 O25 P1 O23 -59.1(18) 2_574 2_574
O48 O25 P1 O23 59.0(18) 2_574 2_574
W2 O25 P1 O23 -60(2) . 2_574
W6 O25 P1 O23 61(2) . 2_574
W1 O25 P1 O23 179.0(17) . 2_574
O24 O25 P1 O23 120.9(18) 2_574 .
O48 O25 P1 O23 -121.0(18) 2_574 .
W2 O25 P1 O23 120(2) . .
W6 O25 P1 O23 -119(2) . .
W1 O25 P1 O23 -1.0(17) . .
O23 O25 P1 O24 59.1(18) . .
O24 O25 P1 O24 180.004(3) 2_574 .
O48 O25 P1 O24 -61.9(17) 2_574 .
W2 O25 P1 O24 179.4(17) . .
W6 O25 P1 O24 -60(2) . .
W1 O25 P1 O24 58(2) . .
O23 O25 P1 O24 -120.9(18) . 2_574
O48 O25 P1 O24 118.1(17) 2_574 2_574
W2 O25 P1 O24 -0.6(17) . 2_574
W6 O25 P1 O24 120(2) . 2_574
W1 O25 P1 O24 -122(2) . 2_574
O23 O25 P1 O48 -59.0(18) . .
O24 O25 P1 O48 61.9(17) 2_574 .
O48 O25 P1 O48 179.998(11) 2_574 .
W2 O25 P1 O48 61(2) . .
W6 O25 P1 O48 -178.3(18) . .
W1 O25 P1 O48 -60(2) . .
O23 O25 P1 O48 121.0(18) . 2_574
O24 O25 P1 O48 -118.1(17) 2_574 2_574
W2 O25 P1 O48 -119(2) . 2_574
W6 O25 P1 O48 1.7(18) . 2_574
W1 O25 P1 O48 120(2) . 2_574
O48 O23 P1 O25 -119.0(19) . .
O24 O23 P1 O25 120.4(19) . .
W4 O23 P1 O25 -122(2) . .
W1 O23 P1 O25 1.0(17) . .
W5 O23 P1 O25 120(2) . .
O25 O23 P1 O25 180.001(8) . 2_574
O48 O23 P1 O25 61.0(19) . 2_574
O24 O23 P1 O25 -59.6(19) . 2_574
W4 O23 P1 O25 58(2) . 2_574
W1 O23 P1 O25 -179.0(17) . 2_574
W5 O23 P1 O25 -60(2) . 2_574
O25 O23 P1 O23 -164(20) . 2_574
O48 O23 P1 O23 77(20) . 2_574
O24 O23 P1 O23 -44(20) . 2_574
W4 O23 P1 O23 74(19) . 2_574
W1 O23 P1 O23 -163(20) . 2_574
W5 O23 P1 O23 -44(20) . 2_574
O25 O23 P1 O24 -120.4(19) . .
O48 O23 P1 O24 120.6(18) . .
W4 O23 P1 O24 118(2) . .
W1 O23 P1 O24 -119(2) . .
W5 O23 P1 O24 -0.6(16) . .
O25 O23 P1 O24 59.6(19) . 2_574
O48 O23 P1 O24 -59.4(18) . 2_574
O24 O23 P1 O24 179.999(4) . 2_574
W4 O23 P1 O24 -62(2) . 2_574
W1 O23 P1 O24 61(2) . 2_574
W5 O23 P1 O24 179.4(16) . 2_574
O25 O23 P1 O48 119.0(19) . .
O24 O23 P1 O48 -120.6(18) . .
W4 O23 P1 O48 -2.6(16) . .
W1 O23 P1 O48 120(2) . .
W5 O23 P1 O48 -121(2) . .
O25 O23 P1 O48 -61.0(19) . 2_574
O48 O23 P1 O48 180.000(4) . 2_574
O24 O23 P1 O48 59.4(18) . 2_574
W4 O23 P1 O48 177.4(16) . 2_574
W1 O23 P1 O48 -60(2) . 2_574
W5 O23 P1 O48 59(2) . 2_574
O23 O24 P1 O25 -59.7(19) . .
O25 O24 P1 O25 179.998(3) 2_574 .
W5 O24 P1 O25 -59(2) . .
W2 O24 P1 O25 179.4(17) 2_574 .
W3 O24 P1 O25 61(2) 2_574 .
O23 O24 P1 O25 120.3(19) . 2_574
W5 O24 P1 O25 121(2) . 2_574
W2 O24 P1 O25 -0.6(17) 2_574 2_574
W3 O24 P1 O25 -119(2) 2_574 2_574
O23 O24 P1 O23 179.998(5) . 2_574
O25 O24 P1 O23 59.7(19) 2_574 2_574
W5 O24 P1 O23 -179.3(17) . 2_574
W2 O24 P1 O23 59(2) 2_574 2_574
W3 O24 P1 O23 -59.1(19) 2_574 2_574
O25 O24 P1 O23 -120.3(19) 2_574 .
W5 O24 P1 O23 0.7(17) . .
W2 O24 P1 O23 -121(2) 2_574 .
W3 O24 P1 O23 120.9(19) 2_574 .
O23 O24 P1 O24 -157(39) . 2_574
O25 O24 P1 O24 83(39) 2_574 2_574
W5 O24 P1 O24 -156(39) . 2_574
W2 O24 P1 O24 82(39) 2_574 2_574
W3 O24 P1 O24 -36(39) 2_574 2_574
O23 O24 P1 O48 57.9(17) . .
O25 O24 P1 O48 -62.4(18) 2_574 .
W5 O24 P1 O48 59(2) . .
W2 O24 P1 O48 -63.0(19) 2_574 .
W3 O24 P1 O48 178.8(15) 2_574 .
O23 O24 P1 O48 -122.1(17) . 2_574
O25 O24 P1 O48 117.6(18) 2_574 2_574
W5 O24 P1 O48 -121(2) . 2_574
W2 O24 P1 O48 117.0(19) 2_574 2_574
W3 O24 P1 O48 -1.2(15) 2_574 2_574
O23 O48 P1 O25 60.2(19) . .
O25 O48 P1 O25 180.001(8) 2_574 .
W4 O48 P1 O25 63(2) . .
W3 O48 P1 O25 -63(2) . .
W6 O48 P1 O25 -178.4(17) 2_574 .
O23 O48 P1 O25 -119.8(19) . 2_574
W4 O48 P1 O25 -117(2) . 2_574
W3 O48 P1 O25 117(2) . 2_574
W6 O48 P1 O25 1.6(17) 2_574 2_574
O23 O48 P1 O23 180.003(5) . 2_574
O25 O48 P1 O23 -60.2(19) 2_574 2_574
W4 O48 P1 O23 -177.2(17) . 2_574
W3 O48 P1 O23 57(2) . 2_574
W6 O48 P1 O23 -59(2) 2_574 2_574
O25 O48 P1 O23 119.8(19) 2_574 .
W4 O48 P1 O23 2.8(17) . .
W3 O48 P1 O23 -123(2) . .
W6 O48 P1 O23 121(2) 2_574 .
O23 O48 P1 O24 -58.5(17) . .
O25 O48 P1 O24 61.3(18) 2_574 .
W4 O48 P1 O24 -56(2) . .
W3 O48 P1 O24 178.7(16) . .
W6 O48 P1 O24 62.9(19) 2_574 .
O23 O48 P1 O24 121.5(17) . 2_574
O25 O48 P1 O24 -118.7(18) 2_574 2_574
W4 O48 P1 O24 124(2) . 2_574
W3 O48 P1 O24 -1.3(16) . 2_574
W6 O48 P1 O24 -117.1(19) 2_574 2_574
O23 O48 P1 O48 178(17) . 2_574
O25 O48 P1 O48 -62(17) 2_574 2_574
W4 O48 P1 O48 -179(18) . 2_574
W3 O48 P1 O48 55(17) . 2_574
W6 O48 P1 O48 -60(17) 2_574 2_574
O40 O39 P2 O39 -63(100) 2_463 2_463
O41 O39 P2 O39 179(100) . 2_463
O36 O39 P2 O39 58(100) 2_463 2_463
W12 O39 P2 O39 173(100) 2_463 2_463
W9 O39 P2 O39 -62(100) . 2_463
O41 O39 P2 O40 -119(2) . 2_463
O36 O39 P2 O40 120(2) 2_463 2_463
W12 O39 P2 O40 -125(3) 2_463 2_463
W9 O39 P2 O40 0.9(19) . 2_463
O40 O39 P2 O40 180.003(6) 2_463 .
O41 O39 P2 O40 61(2) . .
O36 O39 P2 O40 -60(2) 2_463 .
W12 O39 P2 O40 55(3) 2_463 .
W9 O39 P2 O40 -179.1(19) . .
O40 O39 P2 O41 119(2) 2_463 .
O36 O39 P2 O41 -121.1(18) 2_463 .
W12 O39 P2 O41 -5.8(17) 2_463 .
W9 O39 P2 O41 120(3) . .
O40 O39 P2 O41 -61(2) 2_463 2_463
O41 O39 P2 O41 179.997(15) . 2_463
O36 O39 P2 O41 58.9(18) 2_463 2_463
W12 O39 P2 O41 174.2(17) 2_463 2_463
W9 O39 P2 O41 -60(3) . 2_463
O40 O39 P2 O36 60(2) 2_463 .
O41 O39 P2 O36 -58.9(18) . .
O36 O39 P2 O36 180.00(2) 2_463 .
W12 O39 P2 O36 -65(2) 2_463 .
W9 O39 P2 O36 61(3) . .
O40 O39 P2 O36 -120(2) 2_463 2_463
O41 O39 P2 O36 121.1(18) . 2_463
W12 O39 P2 O36 115(2) 2_463 2_463
W9 O39 P2 O36 -119(3) . 2_463
W9 O40 P2 O39 1(2) 2_463 2_463
W10 O40 P2 O39 -124(2) 2_463 2_463
W7 O40 P2 O39 123(3) . 2_463
O39 O40 P2 O39 180.000(5) 2_463 .
W9 O40 P2 O39 -179(2) 2_463 .
W10 O40 P2 O39 56(2) 2_463 .
W7 O40 P2 O39 -57(3) . .
O39 O40 P2 O40 112(14) 2_463 2_463
W9 O40 P2 O40 113(14) 2_463 2_463
W10 O40 P2 O40 -12(14) 2_463 2_463
W7 O40 P2 O40 -124(14) . 2_463
O39 O40 P2 O41 -123.3(19) 2_463 .
W9 O40 P2 O41 -122(2) 2_463 .
W10 O40 P2 O41 113(2) 2_463 .
W7 O40 P2 O41 0.1(17) . .
O39 O40 P2 O41 56.7(19) 2_463 2_463
W9 O40 P2 O41 58(2) 2_463 2_463
W10 O40 P2 O41 -67(2) 2_463 2_463
W7 O40 P2 O41 -179.9(17) . 2_463
O39 O40 P2 O36 -58(2) 2_463 .
W9 O40 P2 O36 -57(3) 2_463 .
W10 O40 P2 O36 178.5(18) 2_463 .
W7 O40 P2 O36 66(2) . .
O39 O40 P2 O36 122(2) 2_463 2_463
W9 O40 P2 O36 123(3) 2_463 2_463
W10 O40 P2 O36 -1.5(18) 2_463 2_463
W7 O40 P2 O36 -114(2) . 2_463
O39 O41 P2 O39 180.000(15) . 2_463
W12 O41 P2 O39 -173.6(18) 2_463 2_463
W8 O41 P2 O39 56(2) . 2_463
W7 O41 P2 O39 -56(2) . 2_463
W12 O41 P2 O39 6.4(18) 2_463 .
W8 O41 P2 O39 -124(2) . .
W7 O41 P2 O39 124(2) . .
O39 O41 P2 O40 56(2) . 2_463
W12 O41 P2 O40 62(2) 2_463 2_463
W8 O41 P2 O40 -68(2) . 2_463
W7 O41 P2 O40 179.9(16) . 2_463
O39 O41 P2 O40 -124(2) . .
W12 O41 P2 O40 -118(2) 2_463 .
W8 O41 P2 O40 112(2) . .
W7 O41 P2 O40 -0.1(16) . .
O39 O41 P2 O41 -130(13) . 2_463
W12 O41 P2 O41 -124(13) 2_463 2_463
W8 O41 P2 O41 106(12) . 2_463
W7 O41 P2 O41 -6(12) . 2_463
O39 O41 P2 O36 123(2) . .
W12 O41 P2 O36 129(2) 2_463 .
W8 O41 P2 O36 -1.1(16) . .
W7 O41 P2 O36 -113.4(18) . .
O39 O41 P2 O36 -57(2) . 2_463
W12 O41 P2 O36 -51(2) 2_463 2_463
W8 O41 P2 O36 178.9(16) . 2_463
W7 O41 P2 O36 66.5(18) . 2_463
W11 O36 P2 O39 -1.4(19) . 2_463
W10 O36 P2 O39 123(2) . 2_463
W8 O36 P2 O39 -123(2) . 2_463
O39 O36 P2 O39 180.00(2) 2_463 .
W11 O36 P2 O39 178.6(19) . .
W10 O36 P2 O39 -57(2) . .
W8 O36 P2 O39 57(2) . .
O39 O36 P2 O40 -124(2) 2_463 2_463
W11 O36 P2 O40 -126(2) . 2_463
W10 O36 P2 O40 -1.5(18) . 2_463
W8 O36 P2 O40 113(2) . 2_463
O39 O36 P2 O40 56(2) 2_463 .
W11 O36 P2 O40 54(2) . .
W10 O36 P2 O40 178.5(18) . .
W8 O36 P2 O40 -67(2) . .
O39 O36 P2 O41 123.8(19) 2_463 .
W11 O36 P2 O41 122(2) . .
W10 O36 P2 O41 -113(2) . .
W8 O36 P2 O41 1.1(15) . .
O39 O36 P2 O41 -56.2(19) 2_463 2_463
W11 O36 P2 O41 -58(2) . 2_463
W10 O36 P2 O41 67(2) . 2_463
W8 O36 P2 O41 -178.9(15) . 2_463
O39 O36 P2 O36 44(29) 2_463 2_463
W11 O36 P2 O36 42(28) . 2_463
W10 O36 P2 O36 167(29) . 2_463
W8 O36 P2 O36 -79(29) . 2_463
C1 N1 Cu1 O1W 88(12) . .
C5 N1 Cu1 O1W -91(12) . .
C1 N1 Cu1 N2 125.3(18) . .
C5 N1 Cu1 N2 -53.5(18) . .
C1 N1 Cu1 N3 -68.7(18) . .
C5 N1 Cu1 N3 112.5(18) . .
C1 N1 Cu1 O2W 24.7(18) . .
C5 N1 Cu1 O2W -154.2(18) . .
C23 N2 Cu1 O1W -47(2) . .
C19 N2 Cu1 O1W 125(2) . .
C23 N2 Cu1 N1 135(2) . .
C19 N2 Cu1 N1 -53(2) . .
C23 N2 Cu1 N3 25(4) . .
C19 N2 Cu1 N3 -163(3) . .
C23 N2 Cu1 O2W -133.7(19) . .
C19 N2 Cu1 O2W 38(2) . .
C41 N3 Cu1 O1W 56.6(19) . .
C37 N3 Cu1 O1W -121(2) . .
C41 N3 Cu1 N1 -125.0(19) . .
C37 N3 Cu1 N1 57(2) . .
C41 N3 Cu1 N2 -15(4) . .
C37 N3 Cu1 N2 167(3) . .
C41 N3 Cu1 O2W 143.7(19) . .
C37 N3 Cu1 O2W -34(2) . .
W2 O10 W1 O7 -149(2) . .
W2 O10 W1 O8 -46(2) . .
W2 O10 W1 O11 110(2) . .
W2 O10 W1 O9 37(4) . .
W2 O10 W1 O23 49(2) . .
W2 O10 W1 O25 17(2) . .
W6 O8 W1 O7 153.1(17) . .
W6 O8 W1 O10 46.6(18) . .
W6 O8 W1 O11 -34(3) . .
W6 O8 W1 O9 -105.7(18) . .
W6 O8 W1 O23 -42.8(18) . .
W6 O8 W1 O25 -11.7(16) . .
W4 O11 W1 O7 153(2) . .
W4 O11 W1 O10 -102(2) . .
W4 O11 W1 O8 -20(4) . .
W4 O11 W1 O9 51(2) . .
W4 O11 W1 O23 -10.3(19) . .
W4 O11 W1 O25 -41(2) . .
W5 O9 W1 O7 -153(2) . .
W5 O9 W1 O10 22(4) . .
W5 O9 W1 O8 106(3) . .
W5 O9 W1 O11 -51(3) . .
W5 O9 W1 O23 9(2) . .
W5 O9 W1 O25 39(3) . .
P1 O23 W1 O7 -178.0(18) . .
O25 O23 W1 O7 -177(2) . .
O48 O23 W1 O7 -105(3) . .
O24 O23 W1 O7 110(3) . .
W4 O23 W1 O7 -43(3) . .
W5 O23 W1 O7 49(3) . .
P1 O23 W1 O10 -45.3(18) . .
O25 O23 W1 O10 -44.4(15) . .
O48 O23 W1 O10 28(2) . .
O24 O23 W1 O10 -117(2) . .
W4 O23 W1 O10 90.2(9) . .
W5 O23 W1 O10 -178.0(9) . .
P1 O23 W1 O8 45.3(18) . .
O25 O23 W1 O8 46.2(15) . .
O48 O23 W1 O8 118(2) . .
O24 O23 W1 O8 -27(2) . .
W4 O23 W1 O8 -179.2(9) . .
W5 O23 W1 O8 -87.5(9) . .
P1 O23 W1 O11 -131(2) . .
O25 O23 W1 O11 -129.8(17) . .
O48 O23 W1 O11 -57(2) . .
O24 O23 W1 O11 157(3) . .
W4 O23 W1 O11 4.8(8) . .
W5 O23 W1 O11 96.5(11) . .
P1 O23 W1 O9 129(2) . .
O25 O23 W1 O9 129.5(18) . .
O48 O23 W1 O9 -158(3) . .
O24 O23 W1 O9 56(2) . .
W4 O23 W1 O9 -95.9(12) . .
W5 O23 W1 O9 -4.2(10) . .
P1 O23 W1 O25 -0.9(15) . .
O48 O23 W1 O25 72(2) . .
O24 O23 W1 O25 -73(2) . .
W4 O23 W1 O25 134.6(18) . .
W5 O23 W1 O25 -133.7(17) . .
P1 O25 W1 O7 177(2) . .
O23 O25 W1 O7 176(3) . .
O24 O25 W1 O7 103(4) 2_574 .
O48 O25 W1 O7 -110(4) 2_574 .
W2 O25 W1 O7 41(4) . .
W6 O25 W1 O7 -49(4) . .
P1 O25 W1 O10 128(2) . .
O23 O25 W1 O10 127.2(17) . .
O24 O25 W1 O10 54(2) 2_574 .
O48 O25 W1 O10 -159(3) 2_574 .
W2 O25 W1 O10 -7.7(9) . .
W6 O25 W1 O10 -98.1(12) . .
P1 O25 W1 O8 -127(2) . .
O23 O25 W1 O8 -128.4(16) . .
O24 O25 W1 O8 158(3) 2_574 .
O48 O25 W1 O8 -55(2) 2_574 .
W2 O25 W1 O8 96.6(11) . .
W6 O25 W1 O8 6.3(8) . .
P1 O25 W1 O11 43(2) . .
O23 O25 W1 O11 42.2(14) . .
O24 O25 W1 O11 -31(3) 2_574 .
O48 O25 W1 O11 116(2) 2_574 .
W2 O25 W1 O11 -92.8(10) . .
W6 O25 W1 O11 176.9(9) . .
P1 O25 W1 O9 -43(2) . .
O23 O25 W1 O9 -43.6(15) . .
O24 O25 W1 O9 -117(3) 2_574 .
O48 O25 W1 O9 30(2) 2_574 .
W2 O25 W1 O9 -178.6(10) . .
W6 O25 W1 O9 91.0(10) . .
P1 O25 W1 O23 0.9(15) . .
O24 O25 W1 O23 -73(3) 2_574 .
O48 O25 W1 O23 74(3) 2_574 .
W2 O25 W1 O23 -135.0(18) . .
W6 O25 W1 O23 134.7(18) . .
W6 O17 W2 O45 -158.2(17) . .
W6 O17 W2 O10 -53.2(18) . .
W6 O17 W2 O16 21(4) . .
W6 O17 W2 O44 99.3(18) . .
W6 O17 W2 O24 38.2(18) . 2_574
W6 O17 W2 O25 7.2(16) . .
W1 O10 W2 O45 148(2) . .
W1 O10 W2 O17 47(2) . .
W1 O10 W2 O16 -112(3) . .
W1 O10 W2 O44 -42(4) . .
W1 O10 W2 O24 -49(2) . 2_574
W1 O10 W2 O25 -17(2) . .
W3 O16 W2 O45 -156(2) . .
W3 O16 W2 O17 25(4) . .
W3 O16 W2 O10 100(2) . .
W3 O16 W2 O44 -55(2) . .
W3 O16 W2 O24 6(2) . 2_574
W3 O16 W2 O25 38(2) . .
W5 O44 W2 O45 156(2) 2_574 .
W5 O44 W2 O17 -103(2) 2_574 .
W5 O44 W2 O10 -14(4) 2_574 .
W5 O44 W2 O16 56(2) 2_574 .
W5 O44 W2 O24 -6.2(19) 2_574 2_574
W5 O44 W2 O25 -36(2) 2_574 .
P1 O25 W2 O45 -178.6(19) . .
O23 O25 W2 O45 -106(3) . .
O24 O25 W2 O45 -179(3) 2_574 .
O48 O25 W2 O45 108(3) 2_574 .
W6 O25 W2 O45 46(3) . .
W1 O25 W2 O45 -43(3) . .
P1 O25 W2 O17 131(2) . .
O23 O25 W2 O17 -156(3) . .
O24 O25 W2 O17 130.7(16) 2_574 .
O48 O25 W2 O17 58(2) 2_574 .
W6 O25 W2 O17 -3.8(8) . .
W1 O25 W2 O17 -93.5(11) . .
P1 O25 W2 O10 -128(2) . .
O23 O25 W2 O10 -55(2) . .
O24 O25 W2 O10 -128.2(17) 2_574 .
O48 O25 W2 O10 159(3) 2_574 .
W6 O25 W2 O10 97.4(12) . .
W1 O25 W2 O10 7.6(9) . .
P1 O25 W2 O16 -44(2) . .
O23 O25 W2 O16 29(3) . .
O24 O25 W2 O16 -44.4(14) 2_574 .
O48 O25 W2 O16 -117(2) 2_574 .
W6 O25 W2 O16 -178.8(9) . .
W1 O25 W2 O16 91.4(10) . .
P1 O25 W2 O44 41(2) . .
O23 O25 W2 O44 114(3) . .
O24 O25 W2 O44 40.5(15) 2_574 .
O48 O25 W2 O44 -32(2) 2_574 .
W6 O25 W2 O44 -93.9(10) . .
W1 O25 W2 O44 176.3(10) . .
P1 O25 W2 O24 0.6(16) . 2_574
O23 O25 W2 O24 73(3) . 2_574
O48 O25 W2 O24 -72(2) 2_574 2_574
W6 O25 W2 O24 -134.4(18) . 2_574
W1 O25 W2 O24 135.8(18) . 2_574
W4 O15 W3 O19 -152.2(18) . .
W4 O15 W3 O12 -49.5(19) . 2_574
W4 O15 W3 O13 35(4) . 2_574
W4 O15 W3 O16 108(2) . .
W4 O15 W3 O48 13.4(17) . .
W4 O15 W3 O24 46(2) . 2_574
W2 O16 W3 O19 156(2) . .
W2 O16 W3 O12 -21(4) . 2_574
W2 O16 W3 O13 55(2) . 2_574
W2 O16 W3 O15 -103(2) . .
W2 O16 W3 O48 -39(2) . .
W2 O16 W3 O24 -6(2) . 2_574
P1 O48 W3 O19 176(2) . .
O23 O48 W3 O19 106(3) . .
O25 O48 W3 O19 -118(3) 2_574 .
W4 O48 W3 O19 38(3) . .
W6 O48 W3 O19 -55(3) 2_574 .
P1 O48 W3 O12 -127(2) . 2_574
O23 O48 W3 O12 163(3) . 2_574
O25 O48 W3 O12 -61(2) 2_574 2_574
W4 O48 W3 O12 95.3(12) . 2_574
W6 O48 W3 O12 2.3(9) 2_574 2_574
P1 O48 W3 O13 -41.1(19) . 2_574
O23 O48 W3 O13 -111(2) . 2_574
O25 O48 W3 O13 25(2) 2_574 2_574
W4 O48 W3 O13 -179.3(9) . 2_574
W6 O48 W3 O13 87.7(9) 2_574 2_574
P1 O48 W3 O15 131(2) . .
O23 O48 W3 O15 61(2) . .
O25 O48 W3 O15 -164(3) 2_574 .
W4 O48 W3 O15 -7.5(9) . .
W6 O48 W3 O15 -100.5(11) 2_574 .
P1 O48 W3 O16 46.0(18) . .
O23 O48 W3 O16 -24(2) . .
O25 O48 W3 O16 112(2) 2_574 .
W4 O48 W3 O16 -92.2(10) . .
W6 O48 W3 O16 174.8(9) 2_574 .
P1 O48 W3 O24 1.1(14) . 2_574
O23 O48 W3 O24 -69(2) . 2_574
O25 O48 W3 O24 67(2) 2_574 2_574
W4 O48 W3 O24 -137.1(16) . 2_574
W6 O48 W3 O24 129.9(16) 2_574 2_574
W6 O22 W4 O20 -158.3(18) 2_574 .
W6 O22 W4 O14 101(2) 2_574 .
W6 O22 W4 O11 22(4) 2_574 .
W6 O22 W4 O15 -56(2) 2_574 .
W6 O22 W4 O48 6.3(17) 2_574 .
W6 O22 W4 O23 37(2) 2_574 .
W5 O14 W4 O20 150(2) . .
W5 O14 W4 O22 -104(2) . .
W5 O14 W4 O11 50(2) . .
W5 O14 W4 O15 -17(4) . .
W5 O14 W4 O48 -40(2) . .
W5 O14 W4 O23 -9.1(18) . .
W1 O11 W4 O20 -152(2) . .
W1 O11 W4 O22 28(4) . .
W1 O11 W4 O14 -52(2) . .
W1 O11 W4 O15 107(2) . .
W1 O11 W4 O48 42(2) . .
W1 O11 W4 O23 10.4(19) . .
W3 O15 W4 O20 154.2(18) . .
W3 O15 W4 O22 48.5(19) . .
W3 O15 W4 O14 -39(3) . .
W3 O15 W4 O11 -107(2) . .
W3 O15 W4 O48 -13.5(17) . .
W3 O15 W4 O23 -45.8(19) . .
P1 O48 W4 O20 -174(2) . .
O23 O48 W4 O20 -171(3) . .
O25 O48 W4 O20 119(3) 2_574 .
W3 O48 W4 O20 -37(3) . .
W6 O48 W4 O20 56(3) 2_574 .
P1 O48 W4 O22 127(2) . .
O23 O48 W4 O22 129.7(16) . .
O25 O48 W4 O22 60(2) 2_574 .
W3 O48 W4 O22 -95.5(11) . .
W6 O48 W4 O22 -3.1(9) 2_574 .
P1 O48 W4 O14 40.7(19) . .
O23 O48 W4 O14 43.1(14) . .
O25 O48 W4 O14 -26(2) 2_574 .
W3 O48 W4 O14 177.9(9) . .
W6 O48 W4 O14 -89.8(9) 2_574 .
P1 O48 W4 O11 -45.9(19) . .
O23 O48 W4 O11 -43.6(14) . .
O25 O48 W4 O11 -113(2) 2_574 .
W3 O48 W4 O11 91.2(9) . .
W6 O48 W4 O11 -176.4(9) 2_574 .
P1 O48 W4 O15 -130(2) . .
O23 O48 W4 O15 -127.3(16) . .
O25 O48 W4 O15 163(3) 2_574 .
W3 O48 W4 O15 7.5(9) . .
W6 O48 W4 O15 99.8(11) 2_574 .
P1 O48 W4 O23 -2.4(14) . .
O25 O48 W4 O23 -69(2) 2_574 .
W3 O48 W4 O23 134.8(17) . .
W6 O48 W4 O23 -132.9(17) 2_574 .
P1 O23 W4 O20 176.2(15) . .
O25 O23 W4 O20 106(3) . .
O48 O23 W4 O20 173.8(19) . .
O24 O23 W4 O20 -112(3) . .
W1 O23 W4 O20 41(2) . .
W5 O23 W4 O20 -51(2) . .
P1 O23 W4 O22 -41.9(19) . .
O25 O23 W4 O22 -112(2) . .
O48 O23 W4 O22 -44.3(15) . .
O24 O23 W4 O22 30(2) . .
W1 O23 W4 O22 -177.3(10) . .
W5 O23 W4 O22 90.8(10) . .
P1 O23 W4 O14 -128(2) . .
O25 O23 W4 O14 162(3) . .
O48 O23 W4 O14 -130.7(16) . .
O24 O23 W4 O14 -56(2) . .
W1 O23 W4 O14 96.3(11) . .
W5 O23 W4 O14 4.4(8) . .
P1 O23 W4 O11 131(2) . .
O25 O23 W4 O11 61(2) . .
O48 O23 W4 O11 128.2(16) . .
O24 O23 W4 O11 -158(3) . .
W1 O23 W4 O11 -4.8(8) . .
W5 O23 W4 O11 -96.7(11) . .
P1 O23 W4 O15 48.6(18) . .
O25 O23 W4 O15 -21(2) . .
O48 O23 W4 O15 46.2(14) . .
O24 O23 W4 O15 120(2) . .
W1 O23 W4 O15 -86.7(9) . .
W5 O23 W4 O15 -178.7(8) . .
P1 O23 W4 O48 2.4(14) . .
O25 O23 W4 O48 -67(2) . .
O24 O23 W4 O48 74(2) . .
W1 O23 W4 O48 -133.0(17) . .
W5 O23 W4 O48 135.1(17) . .
W1 O9 W5 O46 153(2) . .
W1 O9 W5 O44 -27(4) . 2_574
W1 O9 W5 O13 -104(3) . .
W1 O9 W5 O14 52(3) . .
W1 O9 W5 O24 -40(3) . .
W1 O9 W5 O23 -9(2) . .
W3 O13 W5 O46 -153(2) 2_574 .
W3 O13 W5 O44 -51(2) 2_574 2_574
W3 O13 W5 O9 105(3) 2_574 .
W3 O13 W5 O14 27(4) 2_574 .
W3 O13 W5 O24 10(2) 2_574 .
W3 O13 W5 O23 41(2) 2_574 .
W4 O14 W5 O46 -155(2) . .
W4 O14 W5 O44 103(2) . 2_574
W4 O14 W5 O9 -52(2) . .
W4 O14 W5 O13 25(4) . .
W4 O14 W5 O24 41(2) . .
W4 O14 W5 O23 9.0(18) . .
P1 O24 W5 O46 -175.4(18) . .
O23 O24 W5 O46 -175(2) . .
O25 O24 W5 O46 -106(3) 2_574 .
W2 O24 W5 O46 -42(3) 2_574 .
W3 O24 W5 O46 52(3) 2_574 .
P1 O24 W5 O44 -130(2) . 2_574
O23 O24 W5 O44 -129.9(16) . 2_574
O25 O24 W5 O44 -61(2) 2_574 2_574
W2 O24 W5 O44 2.9(9) 2_574 2_574
W3 O24 W5 O44 97.4(11) 2_574 2_574
P1 O24 W5 O9 43(2) . .
O23 O24 W5 O9 43.8(14) . .
O25 O24 W5 O9 112(2) 2_574 .
W2 O24 W5 O9 176.6(10) 2_574 .
W3 O24 W5 O9 -89.0(10) 2_574 .
P1 O24 W5 O13 127(2) . .
O23 O24 W5 O13 128.0(17) . .
O25 O24 W5 O13 -164(3) 2_574 .
W2 O24 W5 O13 -99.2(12) 2_574 .
W3 O24 W5 O13 -4.8(10) 2_574 .
P1 O24 W5 O14 -45.4(19) . .
O23 O24 W5 O14 -44.8(14) . .
O25 O24 W5 O14 24(2) 2_574 .
W2 O24 W5 O14 88.0(9) 2_574 .
W3 O24 W5 O14 -177.6(9) 2_574 .
P1 O24 W5 O23 -0.6(14) . .
O25 O24 W5 O23 68(2) 2_574 .
W2 O24 W5 O23 132.8(17) 2_574 .
W3 O24 W5 O23 -132.8(17) 2_574 .
P1 O23 W5 O46 175.6(18) . .
O25 O23 W5 O46 -116(3) . .
O48 O23 W5 O46 102(3) . .
O24 O23 W5 O46 175(2) . .
W4 O23 W5 O46 43(3) . .
W1 O23 W5 O46 -51(3) . .
P1 O23 W5 O44 43.5(19) . 2_574
O25 O23 W5 O44 112(2) . 2_574
O48 O23 W5 O44 -30(2) . 2_574
O24 O23 W5 O44 42.9(15) . 2_574
W4 O23 W5 O44 -89.6(10) . 2_574
W1 O23 W5 O44 176.6(10) . 2_574
P1 O23 W5 O9 -129(2) . .
O25 O23 W5 O9 -60(2) . .
O48 O23 W5 O9 158(3) . .
O24 O23 W5 O9 -129.5(17) . .
W4 O23 W5 O9 98.0(12) . .
W1 O23 W5 O9 4.2(10) . .
P1 O23 W5 O13 -44.6(18) . .
O25 O23 W5 O13 24(2) . .
O48 O23 W5 O13 -118(2) . .
O24 O23 W5 O13 -45.2(14) . .
W4 O23 W5 O13 -177.7(9) . .
W1 O23 W5 O13 88.5(9) . .
P1 O23 W5 O14 129(2) . .
O25 O23 W5 O14 -163(3) . .
O48 O23 W5 O14 55(2) . .
O24 O23 W5 O14 128.1(16) . .
W4 O23 W5 O14 -4.4(8) . .
W1 O23 W5 O14 -98.2(11) . .
P1 O23 W5 O24 0.6(14) . .
O25 O23 W5 O24 69(2) . .
O48 O23 W5 O24 -73(2) . .
W4 O23 W5 O24 -132.5(16) . .
W1 O23 W5 O24 133.7(17) . .
W1 O8 W6 O17 -51.3(17) . .
W1 O8 W6 O12 107.1(18) . .
W1 O8 W6 O22 35(3) . 2_574
W1 O8 W6 O42 -155.5(17) . .
W1 O8 W6 O25 11.8(16) . .
W1 O8 W6 O48 44.0(18) . 2_574
W2 O17 W6 O8 57.6(18) . .
W2 O17 W6 O12 -26(4) . .
W2 O17 W6 O22 -100.1(17) . 2_574
W2 O17 W6 O42 150.9(17) . .
W2 O17 W6 O25 -7.2(16) . .
W2 O17 W6 O48 -38.7(18) . 2_574
W3 O12 W6 O8 -103(2) 2_574 .
W3 O12 W6 O17 -19(4) 2_574 .
W3 O12 W6 O22 56.1(19) 2_574 2_574
W3 O12 W6 O42 164(2) 2_574 .
W3 O12 W6 O25 -36(2) 2_574 .
W3 O12 W6 O48 -4.4(17) 2_574 2_574
W7 O42 W6 O8 -37(9) . .
W7 O42 W6 O17 -128(9) . .
W7 O42 W6 O12 51(9) . .
W7 O42 W6 O22 139(9) . 2_574
W7 O42 W6 O25 -68(10) . .
W7 O42 W6 O48 79(11) . 2_574
P1 O25 W6 O8 127(2) . .
O23 O25 W6 O8 55(2) . .
O24 O25 W6 O8 -159(3) 2_574 .
O48 O25 W6 O8 128.7(16) 2_574 .
W2 O25 W6 O8 -97.4(11) . .
W1 O25 W6 O8 -6.3(8) . .
P1 O25 W6 O17 -132(2) . .
O23 O25 W6 O17 156(3) . .
O24 O25 W6 O17 -58(2) 2_574 .
O48 O25 W6 O17 -130.2(16) 2_574 .
W2 O25 W6 O17 3.7(8) . .
W1 O25 W6 O17 94.8(11) . .
P1 O25 W6 O12 42(2) . .
O23 O25 W6 O12 -30(2) . .
O24 O25 W6 O12 115(2) 2_574 .
O48 O25 W6 O12 43.0(15) 2_574 .
W2 O25 W6 O12 176.9(10) . .
W1 O25 W6 O12 -91.9(10) . .
P1 O25 W6 O22 -44(2) . 2_574
O23 O25 W6 O22 -116(2) . 2_574
O24 O25 W6 O22 30(2) 2_574 2_574
O48 O25 W6 O22 -42.6(15) 2_574 2_574
W2 O25 W6 O22 91.3(10) . 2_574
W1 O25 W6 O22 -177.6(10) . 2_574
P1 O25 W6 O42 161.4(19) . .
O23 O25 W6 O42 90(3) . .
O24 O25 W6 O42 -125(3) 2_574 .
O48 O25 W6 O42 163(2) 2_574 .
W2 O25 W6 O42 -63(3) . .
W1 O25 W6 O42 28(3) . .
P1 O25 W6 O48 -1.5(16) . 2_574
O23 O25 W6 O48 -73(3) . 2_574
O24 O25 W6 O48 72(2) 2_574 2_574
W2 O25 W6 O48 133.9(18) . 2_574
W1 O25 W6 O48 -135.0(18) . 2_574
W10 O30 W7 O29 24(4) 2_463 .
W10 O30 W7 O31 -61.7(19) 2_463 .
W10 O30 W7 O42 -158.6(18) 2_463 .
W10 O30 W7 O35 98.8(19) 2_463 2_463
W10 O30 W7 O40 3.2(17) 2_463 .
W10 O30 W7 O41 37.5(19) 2_463 .
W8 O29 W7 O30 21(4) . .
W8 O29 W7 O31 107(2) . .
W8 O29 W7 O42 -156(2) . .
W8 O29 W7 O35 -54(2) . 2_463
W8 O29 W7 O40 40(2) . .
W8 O29 W7 O41 6.2(17) . .
W9 O31 W7 O30 56.3(16) 2_463 .
W9 O31 W7 O29 -102.6(16) 2_463 .
W9 O31 W7 O42 157.2(16) 2_463 .
W9 O31 W7 O35 -23(4) 2_463 2_463
W9 O31 W7 O40 -8.8(15) 2_463 .
W9 O31 W7 O41 -39.6(16) 2_463 .
W6 O42 W7 O30 -56(9) . .
W6 O42 W7 O29 123(9) . .
W6 O42 W7 O31 -146(9) . .
W6 O42 W7 O35 34(10) . 2_463
W6 O42 W7 O40 -108(9) . .
W6 O42 W7 O41 80(10) . .
P2 O40 W7 O30 127(2) . .
O39 O40 W7 O30 -162(3) 2_463 .
W9 O40 W7 O30 -94.1(11) 2_463 .
W10 O40 W7 O30 -1.7(9) 2_463 .
P2 O40 W7 O29 -46(2) . .
O39 O40 W7 O29 25(3) 2_463 .
W9 O40 W7 O29 93.2(11) 2_463 .
W10 O40 W7 O29 -174.4(10) 2_463 .
P2 O40 W7 O31 -134(2) . .
O39 O40 W7 O31 -63(3) 2_463 .
W9 O40 W7 O31 5.0(8) 2_463 .
W10 O40 W7 O31 97.4(11) 2_463 .
P2 O40 W7 O42 -175.5(19) . .
O39 O40 W7 O42 -105(4) 2_463 .
W9 O40 W7 O42 -37(3) 2_463 .
W10 O40 W7 O42 56(3) 2_463 .
P2 O40 W7 O35 41(2) . 2_463
O39 O40 W7 O35 112(3) 2_463 2_463
W9 O40 W7 O35 -179.7(10) 2_463 2_463
W10 O40 W7 O35 -87.3(10) 2_463 2_463
P2 O40 W7 O41 -0.1(15) . .
O39 O40 W7 O41 71(3) 2_463 .
W9 O40 W7 O41 138.9(17) 2_463 .
W10 O40 W7 O41 -128.6(16) 2_463 .
P2 O41 W7 O30 -47.5(16) . .
O39 O41 W7 O30 16(2) . .
W12 O41 W7 O30 87.6(9) 2_463 .
W8 O41 W7 O30 -177.6(8) . .
P2 O41 W7 O29 127.0(18) . .
O39 O41 W7 O29 -169(3) . .
W12 O41 W7 O29 -97.9(11) 2_463 .
W8 O41 W7 O29 -3.1(9) . .
P2 O41 W7 O31 42.1(16) . .
O39 O41 W7 O31 106(2) . .
W12 O41 W7 O31 177.2(8) 2_463 .
W8 O41 W7 O31 -88.0(8) . .
P2 O41 W7 O42 175.9(18) . .
O39 O41 W7 O42 -120(3) . .
W12 O41 W7 O42 -49(3) 2_463 .
W8 O41 W7 O42 46(3) . .
P2 O41 W7 O35 -131.5(18) . 2_463
O39 O41 W7 O35 -68(2) . 2_463
W12 O41 W7 O35 3.6(9) 2_463 2_463
W8 O41 W7 O35 98.4(11) . 2_463
P2 O41 W7 O40 0.1(13) . .
O39 O41 W7 O40 64(2) . .
W12 O41 W7 O40 135.2(16) 2_463 .
W8 O41 W7 O40 -130.0(16) . .
W7 O29 W8 O28 157.4(19) . .
W7 O29 W8 O32 55(2) . .
W7 O29 W8 O43 -29(4) . .
W7 O29 W8 O49 -104(2) . .
W7 O29 W8 O41 -6.3(17) . .
W7 O29 W8 O36 -42(2) . .
W12 O32 W8 O28 -156(2) 2_463 .
W12 O32 W8 O29 -51(2) 2_463 .
W12 O32 W8 O43 103(2) 2_463 .
W12 O32 W8 O49 31(4) 2_463 .
W12 O32 W8 O41 11.9(17) 2_463 .
W12 O32 W8 O36 42(2) 2_463 .
W10 O43 W8 O28 150(3) . .
W10 O43 W8 O29 -24(4) . .
W10 O43 W8 O32 -108(3) . .
W10 O43 W8 O49 51(3) . .
W10 O43 W8 O41 -45(3) . .
W10 O43 W8 O36 -9(2) . .
W11 O49 W8 O28 -157(2) . .
W11 O49 W8 O29 98(2) . .
W11 O49 W8 O32 15(4) . .
W11 O49 W8 O43 -57(2) . .
W11 O49 W8 O41 33(2) . .
W11 O49 W8 O36 3.5(18) . .
P2 O41 W8 O28 177(2) . .
O39 O41 W8 O28 107(4) . .
W12 O41 W8 O28 34(3) 2_463 .
W7 O41 W8 O28 -59(3) . .
P2 O41 W8 O29 -121.7(19) . .
O39 O41 W8 O29 169(3) . .
W12 O41 W8 O29 95.9(11) 2_463 .
W7 O41 W8 O29 3.2(9) . .
P2 O41 W8 O32 136(2) . .
O39 O41 W8 O32 66(3) . .
W12 O41 W8 O32 -6.7(9) 2_463 .
W7 O41 W8 O32 -99.4(11) . .
P2 O41 W8 O43 48.7(17) . .
O39 O41 W8 O43 -21(3) . .
W12 O41 W8 O43 -93.7(9) 2_463 .
W7 O41 W8 O43 173.6(9) . .
P2 O41 W8 O49 -37.2(18) . .
O39 O41 W8 O49 -107(3) . .
W12 O41 W8 O49 -179.6(10) 2_463 .
W7 O41 W8 O49 87.7(10) . .
P2 O41 W8 O36 1.0(14) . .
O39 O41 W8 O36 -69(3) . .
W12 O41 W8 O36 -141.4(16) 2_463 .
W7 O41 W8 O36 125.8(15) . .
P2 O36 W8 O28 -177.8(15) . .
O39 O36 W8 O28 118(3) 2_463 .
W11 O36 W8 O28 45(3) . .
W10 O36 W8 O28 -50(3) . .
P2 O36 W8 O29 49.6(19) . .
O39 O36 W8 O29 -15(3) 2_463 .
W11 O36 W8 O29 -87.3(10) . .
W10 O36 W8 O29 177.8(10) . .
P2 O36 W8 O32 -41(2) . .
O39 O36 W8 O32 -105(3) 2_463 .
W11 O36 W8 O32 -177.5(9) . .
W10 O36 W8 O32 87.6(10) . .
P2 O36 W8 O43 -124(2) . .
O39 O36 W8 O43 172(3) 2_463 .
W11 O36 W8 O43 99.2(12) . .
W10 O36 W8 O43 4.4(10) . .
P2 O36 W8 O49 135(2) . .
O39 O36 W8 O49 71(3) 2_463 .
W11 O36 W8 O49 -1.8(9) . .
W10 O36 W8 O49 -96.7(12) . .
P2 O36 W8 O41 -0.9(13) . .
O39 O36 W8 O41 -65(2) 2_463 .
W11 O36 W8 O41 -137.8(16) . .
W10 O36 W8 O41 127.3(17) . .
W10 O21 W9 O26 -156(2) . .
W10 O21 W9 O31 -54(2) . 2_463
W10 O21 W9 O47 28(4) . 2_463
W10 O21 W9 O38 103(2) . .
W10 O21 W9 O40 12(2) . 2_463
W10 O21 W9 O39 41(2) . .
W12 O38 W9 O26 153(2) 2_463 .
W12 O38 W9 O31 -20(4) 2_463 2_463
W12 O38 W9 O21 -104(2) 2_463 .
W12 O38 W9 O47 51(2) 2_463 2_463
W12 O38 W9 O40 -40(2) 2_463 2_463
W12 O38 W9 O39 -11.9(19) 2_463 .
P2 O39 W9 O26 -174.6(19) . .
O40 O39 W9 O26 -174(2) 2_463 .
O41 O39 W9 O26 -96(4) . .
O36 O39 W9 O26 108(3) 2_463 .
W12 O39 W9 O26 -37(3) 2_463 .
P2 O39 W9 O31 45(2) . 2_463
O40 O39 W9 O31 45.6(17) 2_463 2_463
O41 O39 W9 O31 123(3) . 2_463
O36 O39 W9 O31 -32(3) 2_463 2_463
W12 O39 W9 O31 -177.5(10) 2_463 2_463
P2 O39 W9 O21 -45(2) . .
O40 O39 W9 O21 -44.5(17) 2_463 .
O41 O39 W9 O21 33(3) . .
O36 O39 W9 O21 -122(3) 2_463 .
W12 O39 W9 O21 92.5(10) 2_463 .
P2 O39 W9 O47 128(3) . 2_463
O40 O39 W9 O47 129.1(19) 2_463 2_463
O41 O39 W9 O47 -153(3) . 2_463
O36 O39 W9 O47 51(2) 2_463 2_463
W12 O39 W9 O47 -93.9(12) 2_463 2_463
P2 O39 W9 O38 -132(3) . .
O40 O39 W9 O38 -131.4(19) 2_463 .
O41 O39 W9 O38 -54(2) . .
O36 O39 W9 O38 151(3) 2_463 .
W12 O39 W9 O38 5.6(8) 2_463 .
P2 O39 W9 O40 -0.8(18) . 2_463
O41 O39 W9 O40 77(3) . 2_463
O36 O39 W9 O40 -78(3) 2_463 2_463
W12 O39 W9 O40 137(2) 2_463 2_463
W11 O37 W10 O27 155(2) . .
W11 O37 W10 O30 -104(2) . 2_463
W11 O37 W10 O21 -15(4) . .
W11 O37 W10 O43 54(2) . .
W11 O37 W10 O36 -7.2(18) . .
W11 O37 W10 O40 -36(2) . 2_463
W9 O21 W10 O27 154(2) . .
W9 O21 W10 O30 54(2) . 2_463
W9 O21 W10 O37 -36(4) . .
W9 O21 W10 O43 -105(2) . .
W9 O21 W10 O36 -43(2) . .
W9 O21 W10 O40 -12.3(19) . 2_463
W8 O43 W10 O27 -152(3) . .
W8 O43 W10 O30 39(4) . 2_463
W8 O43 W10 O37 -51(3) . .
W8 O43 W10 O21 108(3) . .
W8 O43 W10 O36 9(2) . .
W8 O43 W10 O40 45(3) . 2_463
P2 O36 W10 O27 175.5(16) . .
O39 O36 W10 O27 -119(3) 2_463 .
W11 O36 W10 O27 -46(3) . .
W8 O36 W10 O27 48(3) . .
P2 O36 W10 O30 -45(2) . 2_463
O39 O36 W10 O30 20(3) 2_463 2_463
W11 O36 W10 O30 93.1(10) . 2_463
W8 O36 W10 O30 -173.1(9) . 2_463
P2 O36 W10 O37 -135(2) . .
O39 O36 W10 O37 -70(3) 2_463 .
W11 O36 W10 O37 3.8(10) . .
W8 O36 W10 O37 97.6(12) . .
P2 O36 W10 O21 42(2) . .
O39 O36 W10 O21 107(3) 2_463 .
W11 O36 W10 O21 -179.2(9) . .
W8 O36 W10 O21 -85.4(9) . .
P2 O36 W10 O43 123(2) . .
O39 O36 W10 O43 -172(3) 2_463 .
W11 O36 W10 O43 -98.1(13) . .
W8 O36 W10 O43 -4.3(10) . .
P2 O36 W10 O40 1.3(15) . 2_463
O39 O36 W10 O40 66(3) 2_463 2_463
W11 O36 W10 O40 139.8(19) . 2_463
W8 O36 W10 O40 -126.4(18) . 2_463
W8 O49 W11 O18 160(2) . .
W8 O49 W11 O47 -97(2) . .
W8 O49 W11 O37 58(2) . .
W8 O49 W11 O34 -12(4) . .
W8 O49 W11 O36 -3.6(18) . .
W9 O47 W11 O18 -154.0(19) 2_463 .
W9 O47 W11 O49 104(2) 2_463 .
W9 O47 W11 O37 19(4) 2_463 .
W9 O47 W11 O34 -55(2) 2_463 .
W9 O47 W11 O36 37(2) 2_463 .
W10 O37 W11 O18 -159(2) . .
W10 O37 W11 O49 -57(2) . .
W10 O37 W11 O47 28(4) . .
W10 O37 W11 O34 102(2) . .
W10 O37 W11 O36 7.4(19) . .
W12 O34 W11 O18 158.0(17) . .
W12 O34 W11 O49 -30(4) . .
W12 O34 W11 O47 55.6(17) . .
W12 O34 W11 O37 -100.9(18) . .
W12 O34 W11 O36 -37.9(17) . .
P2 O36 W11 O18 174(2) . .
O39 O36 W11 O18 173(3) 2_463 .
W10 O36 W11 O18 39(3) . .
W8 O36 W11 O18 -54(3) . .
P2 O36 W11 O49 -130(2) . .
O39 O36 W11 O49 -131.4(18) 2_463 .
W10 O36 W11 O49 95.3(12) . .
W8 O36 W11 O49 1.9(10) . .
P2 O36 W11 O47 -41(2) . .
O39 O36 W11 O47 -42.0(16) 2_463 .
W10 O36 W11 O47 -175.3(9) . .
W8 O36 W11 O47 91.2(9) . .
P2 O36 W11 O37 131(2) . .
O39 O36 W11 O37 129.7(18) 2_463 .
W10 O36 W11 O37 -3.7(9) . .
W8 O36 W11 O37 -97.1(11) . .
P2 O36 W11 O34 47(2) . .
O39 O36 W11 O34 45.6(16) 2_463 .
W10 O36 W11 O34 -87.8(10) . .
W8 O36 W11 O34 178.8(8) . .
W7 O35 W12 O33 156.1(19) 2_463 .
W7 O35 W12 O32 55(2) 2_463 2_463
W7 O35 W12 O34 -103(2) 2_463 .
W7 O35 W12 O38 -22(4) 2_463 2_463
W7 O35 W12 O41 -7.2(17) 2_463 2_463
W7 O35 W12 O39 -37(2) 2_463 2_463
W11 O34 W12 O33 -155.4(16) . .
W11 O34 W12 O35 102.2(18) . .
W11 O34 W12 O32 11(3) . 2_463
W11 O34 W12 O38 -54.3(17) . 2_463
W11 O34 W12 O41 35.0(17) . 2_463
W11 O34 W12 O39 6.8(16) . 2_463

loop_
_platon_squeeze_void_nr
_platon_squeeze_void_average_x
_platon_squeeze_void_average_y
_platon_squeeze_void_average_z
_platon_squeeze_void_volume
_platon_squeeze_void_count_electrons
_platon_squeeze_void_content
1 0.000 0.500 0.540 505 400 ' '
2 0.316 0.087 0.849 16 10 ' '
3 0.500 1.000 0.000 60 33 ' '
4 0.684 0.913 0.151 16 10 ' '
